data_4346942
loop_
_publ_author_name
'Damjanovi\'c, Marko'
'Horie, Yusuke'
'Morita, Takaumi'
'Horii, Yoji'
'Katoh, Keiichi'
'Yamashita, Masahiro'
'Enders, Markus'

_publ_section_title
;
 \a-Substituted Bis(octabutoxyphthalocyaninato)Terbium(III) Double-Decker
 Complexes: Preparation and Study of Protonation by NMR and DFT.
;
_journal_issue 24
_journal_name_full 'Inorganic chemistry'
_journal_page_first 11986
_journal_page_last 11992
_journal_paper_doi 10.1021/acs.inorgchem.5b02391
_journal_volume 54
_journal_year 2015
_chemical_formula_sum 'C128 H160 N16 O16 Tb'
_chemical_formula_weight 2337.64
_space_group_IT_number 14
_space_group_name_Hall '-P 2ybc'
_space_group_name_H-M_alt 'P 1 21/c 1'
_symmetry_cell_setting monoclinic
_symmetry_space_group_name_H-M 'P 1 21/c 1'
_atom_sites_solution_hydrogens geom
_atom_sites_solution_primary direct
_atom_sites_solution_secondary difmap
_audit_creation_method SHELXL-97
_cell_angle_alpha 90.00
_cell_angle_beta 100.1330(10)
_cell_angle_gamma 90.00
_cell_formula_units_Z 4
_cell_length_a 31.247(3)
_cell_length_b 21.5720(17)
_cell_length_c 17.6315(14)
_cell_measurement_reflns_used 26760
_cell_measurement_temperature 90
_cell_measurement_theta_max 0.933
_cell_measurement_theta_min 0.892
_cell_volume 11699.3(17)
_computing_structure_refinement 'SHELXL-97 (Sheldrick, 1997)'
_computing_structure_solution 'SHELXS-97 (Sheldrick, 1990)'
_diffrn_ambient_temperature 90
_diffrn_measured_fraction_theta_full 0.996
_diffrn_measured_fraction_theta_max 0.996
_diffrn_measurement_device_type CCD
_diffrn_measurement_method '\f and \w scan'
_diffrn_radiation_monochromator graphite
_diffrn_radiation_source 'fine-focus sealed tube'
_diffrn_radiation_type MoK\a
_diffrn_radiation_wavelength 0.71073
_diffrn_reflns_av_R_equivalents 0.0714
_diffrn_reflns_av_sigmaI/netI 0.0782
_diffrn_reflns_limit_h_max 40
_diffrn_reflns_limit_h_min -39
_diffrn_reflns_limit_k_max 27
_diffrn_reflns_limit_k_min -27
_diffrn_reflns_limit_l_max 22
_diffrn_reflns_limit_l_min -22
_diffrn_reflns_number 100180
_diffrn_reflns_theta_full 27.50
_diffrn_reflns_theta_max 27.50
_diffrn_reflns_theta_min 1.32
_exptl_absorpt_coefficient_mu 0.677
_exptl_absorpt_correction_T_max 0.933
_exptl_absorpt_correction_T_min 0.892
_exptl_absorpt_correction_type multi-scan
_exptl_crystal_colour green
_exptl_crystal_density_diffrn 1.327
_exptl_crystal_density_method 'not measured'
_exptl_crystal_description block
_exptl_crystal_F_000 4932
_exptl_crystal_size_max 0.428
_exptl_crystal_size_mid 0.140
_exptl_crystal_size_min 0.102
_refine_diff_density_max 1.916
_refine_diff_density_min -1.195
_refine_diff_density_rms 0.096
_refine_ls_extinction_method none
_refine_ls_goodness_of_fit_ref 1.009
_refine_ls_hydrogen_treatment mixed
_refine_ls_matrix_type full
_refine_ls_number_parameters 1467
_refine_ls_number_reflns 26760
_refine_ls_number_restraints 0
_refine_ls_restrained_S_all 1.009
_refine_ls_R_factor_all 0.1001
_refine_ls_R_factor_gt 0.0569
_refine_ls_shift/su_max 0.001
_refine_ls_shift/su_mean 0.000
_refine_ls_structure_factor_coef Fsqd
_refine_ls_weighting_details 'calc w=1/[\s^2^(Fo^2^)+(0.0444P)^2^+31.2716P] where P=(Fo^2^+2Fc^2^)/3'
_refine_ls_weighting_scheme calc
_refine_ls_wR_factor_gt 0.1179
_refine_ls_wR_factor_ref 0.1392
_reflns_number_gt 17877
_reflns_number_total 26760
_reflns_threshold_expression >2sigma(I)
_cod_data_source_file ic5b02391_si_002.cif
_cod_data_source_block 20150312_outa_a
_cod_depositor_comments
;
The following automatic conversions were performed:

data name '_atom_site_symetry_multiplicity' was replaced with
'_atom_site_symmetry_multiplicity' as specified in the replacement
file
'/home/saulius/struct/COD-crude-data/automatic-downloads/DataCite-retrospective/ACS/depositions/lib/lists/replacement-tags.lst'.

Automatic conversion script
Id: cif_correct_tags 6909 2019-04-08 15:41:33Z antanas 

The following automatic conversions were performed:

data item '_symmetry_cell_setting' value 'Monoclinic' was changed to
'monoclinic' in accordance with the
/home/saulius/struct/COD-crude-data/automatic-downloads/DataCite-retrospective/ACS/depositions/lib/dictionaries/cif_core.dic
dictionary named 'cif_core.dic' version 2.4.2 last updated on
2011-04-26.

Automatic conversion script
Id: cif_fix_values 6909 2019-04-08 15:41:33Z antanas 
;
_cod_original_cell_volume 11699.5(16)
_cod_original_sg_symbol_H-M P21/c
_cod_database_code 4346942

loop_
_symmetry_equiv_pos_as_xyz
'x, y, z'
'-x, y+1/2, -z+1/2'
'-x, -y, -z'
'x, -y-1/2, z-1/2'

loop_
_atom_site_label
_atom_site_type_symbol
_atom_site_fract_x
_atom_site_fract_y
_atom_site_fract_z
_atom_site_U_iso_or_equiv
_atom_site_adp_type
_atom_site_occupancy
_atom_site_symmetry_multiplicity
_atom_site_calc_flag
_atom_site_refinement_flags
Tb01 Tb 0.753823(6) 0.609985(9) 0.516550(12) 0.02209(6) Uani 1 1 d .
O002 O 0.70164(10) 0.83139(13) 0.27607(17) 0.0308(7) Uani 1 1 d .
O003 O 0.68487(9) 0.33561(13) 0.60043(19) 0.0342(7) Uani 1 1 d .
O004 O 0.84876(10) 0.40740(14) 0.75285(17) 0.0331(7) Uani 1 1 d .
O005 O 0.79986(11) 0.33270(14) 0.41343(19) 0.0388(8) Uani 1 1 d .
O006 O 0.90954(11) 0.78455(16) 0.64200(19) 0.0419(8) Uani 1 1 d .
O007 O 0.59888(10) 0.40662(13) 0.45206(18) 0.0331(7) Uani 1 1 d .
O008 O 0.87915(10) 0.55896(14) 0.83988(18) 0.0355(7) Uani 1 1 d .
O009 O 0.61511(10) 0.60751(15) 0.19902(18) 0.0373(7) Uani 1 1 d .
O00A O 0.96331(10) 0.62600(15) 0.63651(19) 0.0382(8) Uani 1 1 d .
O00B O 0.90141(10) 0.40975(14) 0.4842(2) 0.0388(8) Uani 1 1 d .
O00C O 0.82119(12) 0.80219(14) 0.78528(19) 0.0434(9) Uani 1 1 d .
N1 N 0.74907(11) 0.75965(16) 0.4067(2) 0.0271(8) Uani 1 1 d .
N2 N 0.72615(11) 0.65310(15) 0.3892(2) 0.0270(8) Uani 1 1 d .
O13 O 0.66572(11) 0.45443(14) 0.22168(19) 0.0413(8) Uani 1 1 d .
N00G N 0.64079(11) 0.67839(16) 0.4832(2) 0.0280(8) Uani 1 1 d .
N00H N 0.81269(11) 0.53755(15) 0.6981(2) 0.0253(8) Uani 1 1 d .
N00I N 0.79985(11) 0.69672(15) 0.4923(2) 0.0245(8) Uani 1 1 d .
N00J N 0.76627(12) 0.74629(16) 0.6520(2) 0.0311(9) Uani 1 1 d .
N00K N 0.82844(11) 0.57454(15) 0.5203(2) 0.0241(8) Uani 1 1 d .
N00L N 0.68469(11) 0.46855(15) 0.5320(2) 0.0253(8) Uani 1 1 d .
N00M N 0.86822(11) 0.66715(16) 0.5707(2) 0.0261(8) Uani 1 1 d .
N00N N 0.81740(12) 0.46972(16) 0.4704(2) 0.0279(8) Uani 1 1 d .
N00O N 0.69211(12) 0.56138(16) 0.3241(2) 0.0307(8) Uani 1 1 d .
N00P N 0.67755(11) 0.57908(15) 0.5071(2) 0.0238(7) Uani 1 1 d .
N00Q N 0.78331(11) 0.63740(15) 0.6515(2) 0.0255(8) Uani 1 1 d .
N00R N 0.74971(10) 0.52061(15) 0.5984(2) 0.0223(7) Uani 1 1 d .
O10 O 0.54558(10) 0.65368(16) 0.4474(2) 0.0534(10) Uani 1 1 d .
N00T N 0.75362(11) 0.53004(15) 0.4190(2) 0.0250(8) Uani 1 1 d .
N00U N 0.71212(11) 0.69555(15) 0.5589(2) 0.0276(8) Uani 1 1 d .
O11 O 0.60052(14) 0.80730(19) 0.4399(3) 0.0629(12) Uani 1 1 d .
C00W C 0.78137(13) 0.43523(18) 0.6662(2) 0.0235(9) Uani 1 1 d .
C00X C 0.72442(13) 0.71420(19) 0.3692(3) 0.0260(9) Uani 1 1 d .
C00Y C 0.64200(13) 0.61627(19) 0.4858(2) 0.0244(9) Uani 1 1 d .
C00Z C 0.69140(14) 0.72507(19) 0.3015(3) 0.0285(10) Uani 1 1 d .
C010 C 0.86449(13) 0.60646(19) 0.5549(2) 0.0241(8) Uani 1 1 d .
C011 C 0.78398(13) 0.50227(19) 0.6529(2) 0.0238(9) Uani 1 1 d .
C012 C 0.81045(12) 0.59921(19) 0.7012(2) 0.0254(9) Uani 1 1 d .
C013 C 0.80972(14) 0.80236(19) 0.4998(3) 0.0301(10) Uani 1 1 d .
C014 C 0.82154(15) 0.6965(2) 0.7506(3) 0.0321(10) Uani 1 1 d .
O14 O 0.76994(13) 0.88938(18) 0.4451(4) 0.0889(18) Uani 1 1 d .
C016 C 0.90251(14) 0.5649(2) 0.5679(3) 0.0289(10) Uani 1 1 d .
C017 C 0.78333(14) 0.75156(19) 0.4636(3) 0.0278(10) Uani 1 1 d .
C018 C 0.73129(15) 0.74645(18) 0.5958(3) 0.0303(10) Uani 1 1 d .
C019 C 0.84129(14) 0.51577(18) 0.5059(2) 0.0261(9) Uani 1 1 d .
C01A C 0.67166(14) 0.66700(19) 0.2828(3) 0.0285(10) Uani 1 1 d .
C01B C 0.77803(15) 0.47664(18) 0.4309(3) 0.0272(10) Uani 1 1 d .
C01C C 0.72054(15) 0.51977(19) 0.3596(3) 0.0275(10) Uani 1 1 d .
C01D C 0.72301(13) 0.47016(18) 0.5797(2) 0.0221(9) Uani 1 1 d .
C01E C 0.84461(14) 0.77544(19) 0.5497(2) 0.0276(10) Uani 1 1 d .
C01F C 0.60280(14) 0.57862(19) 0.4649(2) 0.0269(9) Uani 1 1 d .
C01G C 0.66352(13) 0.51862(19) 0.5024(2) 0.0258(9) Uani 1 1 d .
C01H C 0.62611(16) 0.7130(2) 0.1758(3) 0.0348(11) Uani 1 1 d .
H1 H 0.6039 0.7098 0.1334 0.042 Uiso 1 1 calc R
C01I C 0.75678(15) 0.42756(19) 0.3798(3) 0.0286(10) Uani 1 1 d .
C01J C 0.74108(13) 0.41648(18) 0.6247(2) 0.0239(9) Uani 1 1 d .
C01K C 0.64867(15) 0.9158(2) 0.2414(3) 0.0326(10) Uani 1 1 d .
H2 H 0.6531 0.9321 0.2935 0.039 Uiso 1 1 calc R
H3 H 0.6256 0.8853 0.2365 0.039 Uiso 1 1 calc R
C01L C 0.80802(13) 0.3939(2) 0.7137(2) 0.0286(9) Uani 1 1 d .
C01M C 0.83821(16) 0.7445(2) 0.8014(3) 0.0352(11) Uani 1 1 d .
C01N C 0.78862(14) 0.6955(2) 0.6812(3) 0.0296(10) Uani 1 1 d .
C01O C 0.69631(14) 0.62238(19) 0.3358(3) 0.0275(9) Uani 1 1 d .
C01P C 0.69016(14) 0.8850(2) 0.2272(2) 0.0299(9) Uani 1 1 d .
H4 H 0.6865 0.8723 0.1736 0.036 Uiso 1 1 calc R
H5 H 0.7137 0.9148 0.2364 0.036 Uiso 1 1 calc R
C01Q C 0.72182(15) 0.45550(19) 0.3320(3) 0.0314(10) Uani 1 1 d .
C01R C 0.83563(14) 0.6350(2) 0.7636(3) 0.0280(9) Uani 1 1 d .
C01S C 0.63776(15) 0.6610(2) 0.2210(3) 0.0324(10) Uani 1 1 d .
C01T C 0.88785(14) 0.5087(2) 0.5331(3) 0.0295(10) Uani 1 1 d .
C01U C 0.61686(13) 0.51643(19) 0.4701(2) 0.0258(9) Uani 1 1 d .
C01V C 0.86916(17) 0.7282(2) 0.8641(3) 0.0402(12) Uani 1 1 d .
H6 H 0.8811 0.7587 0.8987 0.048 Uiso 1 1 calc R
C01W C 0.83840(14) 0.70825(18) 0.5409(2) 0.0248(9) Uani 1 1 d .
C01X C 0.67967(15) 0.7773(2) 0.2554(3) 0.0318(10) Uani 1 1 d .
C01Y C 0.87901(14) 0.4369(2) 0.7098(3) 0.0331(10) Uani 1 1 d .
H7 H 0.8876 0.4772 0.7317 0.040 Uiso 1 1 calc R
H8 H 0.8654 0.4426 0.6565 0.040 Uiso 1 1 calc R
C01Z C 0.88289(16) 0.6675(2) 0.8768(3) 0.0370(11) Uani 1 1 d .
H9 H 0.9040 0.6587 0.9196 0.044 Uiso 1 1 calc R
C020 C 0.86644(14) 0.6190(2) 0.8280(3) 0.0335(10) Uani 1 1 d .
C021 C 0.87715(16) 0.8125(2) 0.5926(3) 0.0336(11) Uani 1 1 d .
C022 C 0.76830(16) 0.3652(2) 0.3688(3) 0.0329(11) Uani 1 1 d .
C023 C 0.64665(16) 0.7701(2) 0.1919(3) 0.0357(11) Uani 1 1 d .
H10 H 0.6382 0.8037 0.1598 0.043 Uiso 1 1 calc R
C024 C 0.94652(15) 0.5736(2) 0.5998(3) 0.0330(11) Uani 1 1 d .
C025 C 0.97471(15) 0.5256(2) 0.5911(3) 0.0395(12) Uani 1 1 d .
H160 H 1.0041 0.5304 0.6113 0.047 Uiso 1 1 calc R
C026 C 0.91761(15) 0.4613(2) 0.5235(3) 0.0338(11) Uani 1 1 d .
C027 C 0.67328(14) 0.71421(19) 0.5155(3) 0.0281(10) Uani 1 1 d .
C028 C 0.58727(14) 0.4681(2) 0.4513(3) 0.0301(10) Uani 1 1 d .
C029 C 0.70632(16) 0.8020(2) 0.5703(3) 0.0387(12) Uani 1 1 d .
C02A C 0.59764(15) 0.5736(2) 0.2578(3) 0.0383(11) Uani 1 1 d .
H13 H 0.6063 0.5935 0.3075 0.046 Uiso 1 1 calc R
H14 H 0.6090 0.5316 0.2615 0.046 Uiso 1 1 calc R
C02B C 0.69923(17) 0.4247(2) 0.2670(3) 0.0369(11) Uani 1 1 d .
C02C C 0.54362(15) 0.4834(2) 0.4329(3) 0.0363(11) Uani 1 1 d .
H15 H 0.5232 0.4520 0.4203 0.044 Uiso 1 1 calc R
C02D C 0.80208(16) 0.3347(2) 0.4956(3) 0.0367(11) Uani 1 1 d .
H16 H 0.7774 0.3574 0.5078 0.044 Uiso 1 1 calc R
H17 H 0.8284 0.3558 0.5195 0.044 Uiso 1 1 calc R
C02E C 0.55862(14) 0.5934(2) 0.4486(3) 0.0328(10) Uani 1 1 d .
C02F C 0.79204(15) 0.3351(2) 0.7230(3) 0.0371(11) Uani 1 1 d .
H18 H 0.8092 0.3067 0.7546 0.045 Uiso 1 1 calc R
C02G C 0.87233(18) 0.8763(2) 0.5826(3) 0.0428(13) Uani 1 1 d .
H19 H 0.8934 0.9022 0.6099 0.051 Uiso 1 1 calc R
C02H C 0.93293(17) 0.3643(2) 0.4677(3) 0.0488(14) Uani 1 1 d .
H20 H 0.9465 0.3437 0.5146 0.059 Uiso 1 1 calc R
H21 H 0.9554 0.3843 0.4448 0.059 Uiso 1 1 calc R
C02I C 0.54858(17) 0.5722(2) 0.2366(3) 0.0429(12) Uani 1 1 d .
H22 H 0.5373 0.5428 0.2697 0.051 Uiso 1 1 calc R
H23 H 0.5406 0.5577 0.1839 0.051 Uiso 1 1 calc R
C02J C 0.80571(16) 0.8670(2) 0.4912(3) 0.0409(12) Uani 1 1 d .
C02K C 0.75074(15) 0.3177(2) 0.6859(3) 0.0376(11) Uani 1 1 d .
H24 H 0.7404 0.2784 0.6947 0.045 Uiso 1 1 calc R
C02L C 0.67011(16) 0.7819(2) 0.5187(3) 0.0358(11) Uani 1 1 d .
C02M C 0.72469(14) 0.35736(19) 0.6363(3) 0.0296(10) Uani 1 1 d .
C02N C 0.52940(15) 0.5448(2) 0.4329(3) 0.0397(12) Uani 1 1 d .
H25 H 0.4998 0.5533 0.4221 0.048 Uiso 1 1 calc R
C02O C 0.91846(15) 0.3950(2) 0.7149(3) 0.0390(11) Uani 1 1 d .
H26 H 0.9414 0.4174 0.6959 0.047 Uiso 1 1 calc R
H27 H 0.9290 0.3847 0.7684 0.047 Uiso 1 1 calc R
C02P C 0.96095(15) 0.4710(2) 0.5537(3) 0.0397(12) Uani 1 1 d .
H28 H 0.9812 0.4403 0.5489 0.048 Uiso 1 1 calc R
C02Q C 0.63542(16) 0.9681(2) 0.1844(3) 0.0440(13) Uani 1 1 d .
H29 H 0.6590 0.9978 0.1889 0.053 Uiso 1 1 calc R
H30 H 0.6310 0.9513 0.1326 0.053 Uiso 1 1 calc R
C02R C 0.91783(18) 0.4766(2) 0.9140(3) 0.0480(13) Uani 1 1 d .
H31 H 0.9430 0.4686 0.9535 0.058 Uiso 1 1 calc R
H32 H 0.9242 0.4607 0.8658 0.058 Uiso 1 1 calc R
C02S C 0.64103(17) 0.3255(2) 0.4091(3) 0.0490(14) Uani 1 1 d .
H33 H 0.6587 0.3235 0.4601 0.059 Uiso 1 1 calc R
H34 H 0.6596 0.3154 0.3722 0.059 Uiso 1 1 calc R
C02T C 0.64815(15) 0.3640(2) 0.6272(3) 0.0378(11) Uani 1 1 d .
H35 H 0.6577 0.3829 0.6772 0.045 Uiso 1 1 calc R
H36 H 0.6358 0.3961 0.5915 0.045 Uiso 1 1 calc R
C02U C 0.62460(16) 0.3905(2) 0.3946(3) 0.0408(11) Uani 1 1 d .
H37 H 0.6489 0.4189 0.3973 0.049 Uiso 1 1 calc R
H38 H 0.6070 0.3934 0.3436 0.049 Uiso 1 1 calc R
C02V C 0.83770(19) 0.9030(2) 0.5339(3) 0.0467(14) Uani 1 1 d .
H39 H 0.8359 0.9460 0.5299 0.056 Uiso 1 1 calc R
C02W C 0.91131(17) 0.5456(2) 0.9067(3) 0.0443(12) Uani 1 1 d .
H40 H 0.9019 0.5617 0.9524 0.053 Uiso 1 1 calc R
H41 H 0.9385 0.5656 0.9019 0.053 Uiso 1 1 calc R
C02X C 0.90890(15) 0.3358(2) 0.6692(3) 0.0390(11) Uani 1 1 d .
H42 H 0.9013 0.3460 0.6149 0.047 Uiso 1 1 calc R
H43 H 0.8840 0.3156 0.6844 0.047 Uiso 1 1 calc R
C02Y C 0.90865(18) 0.3188(2) 0.4129(4) 0.0518(15) Uani 1 1 d .
H44 H 0.8850 0.3020 0.4355 0.062 Uiso 1 1 calc R
H45 H 0.9280 0.2848 0.4063 0.062 Uiso 1 1 calc R
C02Z C 0.63883(18) 0.8245(2) 0.4856(4) 0.0485(14) Uani 1 1 d .
C030 C 0.71256(18) 0.3646(2) 0.2545(3) 0.0450(13) Uani 1 1 d .
H46 H 0.6990 0.3431 0.2111 0.054 Uiso 1 1 calc R
C031 C 0.80190(19) 0.2695(2) 0.5259(3) 0.0483(13) Uani 1 1 d .
H47 H 0.8094 0.2702 0.5817 0.058 Uiso 1 1 calc R
H48 H 0.8237 0.2452 0.5063 0.058 Uiso 1 1 calc R
C032 C 0.7129(2) 0.8644(2) 0.5907(4) 0.0647(19) Uani 1 1 d .
C033 C 0.61136(19) 0.4655(2) 0.1091(3) 0.0489(14) Uani 1 1 d .
H49 H 0.6174 0.5095 0.1140 0.059 Uiso 1 1 calc R
H50 H 0.5875 0.4564 0.1358 0.059 Uiso 1 1 calc R
O12 O 0.74898(17) 0.8809(2) 0.6389(4) 0.127(3) Uani 1 1 d .
C035 C 0.94699(18) 0.2913(3) 0.6809(4) 0.0605(16) Uani 1 1 d .
H51 H 0.9712 0.3102 0.6629 0.091 Uiso 1 1 calc R
H52 H 0.9389 0.2539 0.6524 0.091 Uiso 1 1 calc R
H53 H 0.9550 0.2817 0.7347 0.091 Uiso 1 1 calc R
C036 C 0.74573(17) 0.3359(2) 0.3053(3) 0.0419(12) Uani 1 1 d .
H54 H 0.7529 0.2951 0.2958 0.050 Uiso 1 1 calc R
C037 C 0.8796(2) 0.4416(3) 0.9339(3) 0.0566(15) Uani 1 1 d .
H55 H 0.8543 0.4499 0.8948 0.068 Uiso 1 1 calc R
H56 H 0.8735 0.4571 0.9826 0.068 Uiso 1 1 calc R
C038 C 0.65112(19) 0.4297(2) 0.1465(3) 0.0514(14) Uani 1 1 d .
H57 H 0.6440 0.3861 0.1500 0.062 Uiso 1 1 calc R
H58 H 0.6739 0.4334 0.1158 0.062 Uiso 1 1 calc R
C039 C 0.6051(2) 0.2769(2) 0.4034(3) 0.0538(15) Uani 1 1 d .
H59 H 0.5854 0.2881 0.4379 0.065 Uiso 1 1 calc R
H60 H 0.5887 0.2765 0.3513 0.065 Uiso 1 1 calc R
C03A C 0.73971(19) 0.9867(3) 0.4033(3) 0.0518(14) Uani 1 1 d .
H61 H 0.7430 1.0012 0.4561 0.062 Uiso 1 1 calc R
H62 H 0.7118 0.9662 0.3909 0.062 Uiso 1 1 calc R
C03B C 0.7741(2) 0.9414(3) 0.3980(4) 0.0678(18) Uani 1 1 d .
H63 H 0.7722 0.9281 0.3450 0.081 Uiso 1 1 calc R
H64 H 0.8023 0.9605 0.4144 0.081 Uiso 1 1 calc R
C03C C 0.94661(17) 0.6419(3) 0.7052(3) 0.0443(13) Uani 1 1 d .
H65 H 0.9345 0.6834 0.7002 0.053 Uiso 1 1 calc R
H66 H 0.9236 0.6133 0.7119 0.053 Uiso 1 1 calc R
C03D C 0.6459(2) 0.8864(2) 0.5056(5) 0.073(2) Uani 1 1 d .
H67 H 0.6255 0.9157 0.4843 0.088 Uiso 1 1 calc R
C03E C 0.5578(2) 0.8010(3) 0.3135(4) 0.0639(17) Uani 1 1 d .
H68 H 0.5607 0.7876 0.2621 0.077 Uiso 1 1 calc R
H69 H 0.5366 0.7742 0.3309 0.077 Uiso 1 1 calc R
C03F C 0.8428(2) 0.8528(2) 0.8313(3) 0.067(2) Uani 1 1 d .
H70 H 0.8478 0.8413 0.8853 0.080 Uiso 1 1 calc R
H71 H 0.8244 0.8893 0.8248 0.080 Uiso 1 1 calc R
C03G C 0.8904(2) 0.3449(3) 0.3354(3) 0.0583(16) Uani 1 1 d .
H72 H 0.8713 0.3793 0.3415 0.070 Uiso 1 1 calc R
H73 H 0.9140 0.3608 0.3118 0.070 Uiso 1 1 calc R
C03H C 0.4781(2) 0.6326(3) 0.2246(4) 0.0680(18) Uani 1 1 d .
H74 H 0.4693 0.6170 0.1732 0.102 Uiso 1 1 calc R
H75 H 0.4665 0.6735 0.2280 0.102 Uiso 1 1 calc R
H76 H 0.4673 0.6057 0.2604 0.102 Uiso 1 1 calc R
C03I C 0.59449(18) 1.0012(3) 0.1966(4) 0.069(2) Uani 1 1 d .
H77 H 0.5705 0.9726 0.1887 0.103 Uiso 1 1 calc R
H78 H 0.5886 1.0348 0.1606 0.103 Uiso 1 1 calc R
H79 H 0.5984 1.0171 0.2482 0.103 Uiso 1 1 calc R
C03J C 0.9508(2) 0.8153(3) 0.6598(3) 0.0613(17) Uani 1 1 d .
H80 H 0.9698 0.7917 0.6987 0.074 Uiso 1 1 calc R
H81 H 0.9467 0.8559 0.6812 0.074 Uiso 1 1 calc R
C03K C 0.52735(18) 0.6350(3) 0.2437(3) 0.0505(14) Uani 1 1 d .
H82 H 0.5360 0.6502 0.2960 0.061 Uiso 1 1 calc R
H83 H 0.5379 0.6642 0.2094 0.061 Uiso 1 1 calc R
C03L C 0.7398(2) 1.0419(3) 0.3511(4) 0.0693(19) Uani 1 1 d .
H84 H 0.7669 1.0642 0.3662 0.083 Uiso 1 1 calc R
H85 H 0.7388 1.0272 0.2988 0.083 Uiso 1 1 calc R
C03M C 0.97205(18) 0.8228(3) 0.5909(4) 0.0613(17) Uani 1 1 d .
H86 H 1.0016 0.8375 0.6074 0.074 Uiso 1 1 calc R
H87 H 0.9565 0.8540 0.5571 0.074 Uiso 1 1 calc R
C03N C 0.5981(2) 0.4491(3) 0.0245(4) 0.075(2) Uani 1 1 d .
H88 H 0.5950 0.4045 0.0192 0.090 Uiso 1 1 calc R
H89 H 0.6208 0.4620 -0.0032 0.090 Uiso 1 1 calc R
C03O C 0.8868(3) 0.8677(3) 0.8065(3) 0.083(3) Uani 1 1 d .
H90 H 0.9042 0.8302 0.8110 0.099 Uiso 1 1 calc R
H91 H 0.8812 0.8794 0.7526 0.099 Uiso 1 1 calc R
C03P C 0.9807(2) 0.6391(3) 0.7711(4) 0.0716(19) Uani 1 1 d .
H92 H 0.9680 0.6500 0.8156 0.086 Uiso 1 1 calc R
H93 H 1.0013 0.6717 0.7651 0.086 Uiso 1 1 calc R
C03Q C 0.7564(2) 0.2382(3) 0.5016(4) 0.0660(18) Uani 1 1 d .
H94 H 0.7342 0.2651 0.5159 0.079 Uiso 1 1 calc R
H95 H 0.7504 0.2334 0.4461 0.079 Uiso 1 1 calc R
C03R C 1.0060(2) 0.5824(4) 0.7908(4) 0.080(2) Uani 1 1 d .
H96 H 0.9850 0.5492 0.7899 0.096 Uiso 1 1 calc R
H97 H 1.0212 0.5746 0.7483 0.096 Uiso 1 1 calc R
C03S C 0.5903(2) 0.2149(3) 0.6806(4) 0.0614(16) Uani 1 1 d .
H98 H 0.5653 0.2342 0.6954 0.092 Uiso 1 1 calc R
H99 H 0.6014 0.1837 0.7177 0.092 Uiso 1 1 calc R
H100 H 0.5821 0.1962 0.6308 0.092 Uiso 1 1 calc R
C03T C 0.6037(2) 0.7915(3) 0.3696(5) 0.086(3) Uani 1 1 d .
H165 H 0.6125 0.7484 0.3685 0.103 Uiso 1 1 calc R
H166 H 0.6257 0.8167 0.3518 0.103 Uiso 1 1 calc R
C03U C 0.8863(3) 0.3725(3) 0.9403(4) 0.074(2) Uani 1 1 d .
H102 H 0.8921 0.3566 0.8922 0.110 Uiso 1 1 calc R
H103 H 0.8606 0.3532 0.9522 0.110 Uiso 1 1 calc R
H104 H 0.9105 0.3636 0.9804 0.110 Uiso 1 1 calc R
C03V C 0.9138(4) 0.9192(4) 0.8520(5) 0.135(5) Uani 1 1 d .
H105 H 0.9114 0.9146 0.9058 0.162 Uiso 1 1 calc R
H106 H 0.9441 0.9123 0.8483 0.162 Uiso 1 1 calc R
C03W C 0.9731(2) 0.7618(3) 0.5453(4) 0.069(2) Uani 1 1 d .
H107 H 0.9893 0.7309 0.5787 0.083 Uiso 1 1 calc R
H108 H 0.9436 0.7466 0.5299 0.083 Uiso 1 1 calc R
C03X C 0.6818(2) 0.9057(3) 0.5553(5) 0.078(2) Uani 1 1 d .
H109 H 0.6854 0.9478 0.5658 0.093 Uiso 1 1 calc R
C03Y C 0.7877(3) 0.9660(3) 0.6942(6) 0.110(3) Uani 1 1 d .
H110 H 0.7981 0.9738 0.7485 0.132 Uiso 1 1 calc R
H111 H 0.8098 0.9409 0.6765 0.132 Uiso 1 1 calc R
C03Z C 0.6154(2) 0.3172(3) 0.6329(5) 0.080(2) Uani 1 1 d .
H112 H 0.5919 0.3380 0.6517 0.096 Uiso 1 1 calc R
H113 H 0.6040 0.3038 0.5808 0.096 Uiso 1 1 calc R
C040 C 0.5183(2) 0.8317(3) 0.5366(4) 0.076(2) Uani 1 1 d .
H114 H 0.5279 0.8446 0.4903 0.113 Uiso 1 1 calc R
H115 H 0.5364 0.8503 0.5803 0.113 Uiso 1 1 calc R
H116 H 0.4887 0.8445 0.5348 0.113 Uiso 1 1 calc R
C041 C 0.5026(2) 0.6682(3) 0.4565(5) 0.089(2) Uani 1 1 d .
H161 H 0.4944 0.6420 0.4962 0.107 Uiso 1 1 calc R
H162 H 0.4829 0.6598 0.4087 0.107 Uiso 1 1 calc R
C042 C 0.7036(3) 1.0851(3) 0.3517(5) 0.095(3) Uani 1 1 d .
H118 H 0.6766 1.0643 0.3332 0.143 Uiso 1 1 calc R
H119 H 0.7066 1.1198 0.3190 0.143 Uiso 1 1 calc R
H120 H 0.7038 1.0994 0.4033 0.143 Uiso 1 1 calc R
C043 C 0.7509(3) 0.9274(4) 0.6906(5) 0.100(3) Uani 1 1 d .
H167 H 0.7510 0.9097 0.7412 0.120 Uiso 1 1 calc R
H168 H 0.7250 0.9526 0.6777 0.120 Uiso 1 1 calc R
C044 C 0.6247(2) 0.2629(3) 0.6775(6) 0.112(4) Uani 1 1 d .
H122 H 0.6354 0.2760 0.7301 0.134 Uiso 1 1 calc R
H123 H 0.6486 0.2422 0.6596 0.134 Uiso 1 1 calc R
C045 C 0.8657(2) 0.2976(3) 0.2834(4) 0.079(2) Uani 1 1 d .
H124 H 0.8844 0.2632 0.2778 0.118 Uiso 1 1 calc R
H125 H 0.8555 0.3158 0.2338 0.118 Uiso 1 1 calc R
H126 H 0.8414 0.2834 0.3051 0.118 Uiso 1 1 calc R
C046 C 0.5555(3) 0.4802(3) -0.0112(5) 0.097(3) Uani 1 1 d .
H127 H 0.5331 0.4685 0.0170 0.145 Uiso 1 1 calc R
H128 H 0.5474 0.4672 -0.0639 0.145 Uiso 1 1 calc R
H129 H 0.5591 0.5244 -0.0092 0.145 Uiso 1 1 calc R
C047 C 0.4987(2) 0.7325(4) 0.4773(7) 0.136(5) Uani 1 1 d .
H130 H 0.5050 0.7564 0.4339 0.164 Uiso 1 1 calc R
H131 H 0.4681 0.7389 0.4783 0.164 Uiso 1 1 calc R
C048 C 0.6232(3) 0.2123(3) 0.4240(5) 0.097(3) Uani 1 1 d .
H132 H 0.6428 0.2010 0.3900 0.145 Uiso 1 1 calc R
H133 H 0.5997 0.1830 0.4186 0.145 Uiso 1 1 calc R
H134 H 0.6385 0.2120 0.4762 0.145 Uiso 1 1 calc R
C049 C 0.5410(3) 0.8639(4) 0.3087(6) 0.117(4) Uani 1 1 d .
H163 H 0.5345 0.8748 0.3588 0.140 Uiso 1 1 calc R
H164 H 0.5642 0.8912 0.2992 0.140 Uiso 1 1 calc R
C04A C 0.9042(4) 0.9760(4) 0.8320(6) 0.154(5) Uani 1 1 d .
H136 H 0.9095 0.9829 0.7807 0.231 Uiso 1 1 calc R
H137 H 0.9219 1.0037 0.8669 0.231 Uiso 1 1 calc R
H138 H 0.8741 0.9835 0.8335 0.231 Uiso 1 1 calc R
C04B C 1.0377(3) 0.5740(6) 0.8607(4) 0.137(5) Uani 1 1 d .
H139 H 1.0629 0.5989 0.8582 0.205 Uiso 1 1 calc R
H140 H 1.0460 0.5311 0.8658 0.205 Uiso 1 1 calc R
H141 H 1.0252 0.5863 0.9044 0.205 Uiso 1 1 calc R
C04C C 0.7538(3) 0.1750(3) 0.5392(5) 0.087(2) Uani 1 1 d .
H142 H 0.7736 0.1470 0.5210 0.130 Uiso 1 1 calc R
H143 H 0.7248 0.1592 0.5260 0.130 Uiso 1 1 calc R
H144 H 0.7615 0.1791 0.5941 0.130 Uiso 1 1 calc R
C04D C 0.5212(4) 0.7624(4) 0.5434(6) 0.133(4) Uani 1 1 d .
H145 H 0.5515 0.7501 0.5515 0.160 Uiso 1 1 calc R
H146 H 0.5092 0.7493 0.5879 0.160 Uiso 1 1 calc R
C04E C 0.5036(3) 0.8776(5) 0.2527(6) 0.146(5) Uani 1 1 d .
H147 H 0.5099 0.8702 0.2021 0.219 Uiso 1 1 calc R
H148 H 0.4957 0.9202 0.2572 0.219 Uiso 1 1 calc R
H149 H 0.4800 0.8515 0.2610 0.219 Uiso 1 1 calc R
C04F C 0.8273(3) 1.0567(4) 0.6476(5) 0.098(3) Uani 1 1 d .
H150 H 0.8366 1.0826 0.6918 0.147 Uiso 1 1 calc R
H151 H 0.8208 1.0821 0.6024 0.147 Uiso 1 1 calc R
H152 H 0.8500 1.0281 0.6420 0.147 Uiso 1 1 calc R
C04G C 0.9937(3) 0.7697(4) 0.4743(5) 0.106(3) Uani 1 1 d .
H153 H 0.9789 0.8020 0.4425 0.159 Uiso 1 1 calc R
H154 H 0.9915 0.7316 0.4459 0.159 Uiso 1 1 calc R
H155 H 1.0238 0.7806 0.4896 0.159 Uiso 1 1 calc R
C04H C 0.7883(3) 1.0222(4) 0.6580(8) 0.157(6) Uani 1 1 d .
H156 H 0.7716 1.0501 0.6846 0.189 Uiso 1 1 calc R
H157 H 0.7714 1.0165 0.6067 0.189 Uiso 1 1 calc R

loop_
_atom_site_aniso_label
_atom_site_aniso_U_11
_atom_site_aniso_U_22
_atom_site_aniso_U_33
_atom_site_aniso_U_23
_atom_site_aniso_U_13
_atom_site_aniso_U_12
Tb01 0.02442(10) 0.01637(9) 0.02918(11) 0.00152(9) 0.01496(7) 0.00093(9)
O002 0.0354(17) 0.0218(15) 0.0364(18) 0.0082(13) 0.0102(14) 0.0035(13)
O003 0.0260(16) 0.0239(16) 0.055(2) 0.0031(14) 0.0139(15) -0.0029(13)
O004 0.0305(17) 0.0393(18) 0.0310(17) 0.0087(13) 0.0094(14) 0.0043(13)
O005 0.058(2) 0.0225(16) 0.041(2) 0.0024(14) 0.0208(17) 0.0125(15)
O006 0.049(2) 0.043(2) 0.0341(19) -0.0039(16) 0.0069(16) -0.0098(17)
O007 0.0296(17) 0.0253(16) 0.046(2) -0.0030(13) 0.0125(14) -0.0043(12)
O008 0.0355(18) 0.0342(18) 0.0363(19) -0.0031(14) 0.0045(15) -0.0014(14)
O009 0.0418(18) 0.0336(17) 0.0372(18) 0.0058(15) 0.0089(14) -0.0088(15)
O00A 0.0301(17) 0.048(2) 0.0397(19) 0.0006(15) 0.0157(15) -0.0034(15)
O00B 0.0362(18) 0.0278(16) 0.059(2) 0.0033(15) 0.0271(16) 0.0083(14)
O00C 0.067(2) 0.0283(17) 0.039(2) -0.0040(15) 0.0234(18) -0.0064(16)
N1 0.0235(19) 0.0234(18) 0.038(2) 0.0074(16) 0.0165(17) 0.0030(15)
N2 0.029(2) 0.0211(17) 0.033(2) 0.0042(15) 0.0117(16) 0.0024(15)
O13 0.052(2) 0.0284(17) 0.042(2) -0.0039(15) 0.0045(17) 0.0003(16)
N00G 0.0277(19) 0.0257(19) 0.035(2) 0.0076(16) 0.0184(16) 0.0068(16)
N00H 0.0250(19) 0.0250(18) 0.029(2) 0.0004(15) 0.0141(15) -0.0027(15)
N00I 0.0230(18) 0.0210(17) 0.033(2) 0.0029(15) 0.0146(15) 0.0028(14)
N00J 0.035(2) 0.0227(19) 0.042(2) -0.0057(16) 0.0240(19) -0.0008(16)
N00K 0.031(2) 0.0179(17) 0.028(2) 0.0028(14) 0.0186(16) 0.0018(14)
N00L 0.0258(19) 0.0172(17) 0.036(2) 0.0029(15) 0.0136(16) 0.0003(14)
N00M 0.0280(19) 0.0272(19) 0.0269(19) 0.0022(15) 0.0158(15) 0.0011(15)
N00N 0.030(2) 0.0251(18) 0.034(2) 0.0022(16) 0.0200(17) 0.0055(15)
N00O 0.039(2) 0.0219(18) 0.033(2) 0.0013(16) 0.0116(17) -0.0036(16)
N00P 0.0227(18) 0.0200(17) 0.031(2) 0.0039(14) 0.0109(15) 0.0029(14)
N00Q 0.0232(18) 0.0219(17) 0.036(2) -0.0025(15) 0.0168(16) -0.0025(14)
N00R 0.0206(17) 0.0198(17) 0.029(2) -0.0003(14) 0.0118(15) 0.0002(14)
O10 0.0271(18) 0.037(2) 0.100(3) 0.023(2) 0.0221(19) 0.0128(15)
N00T 0.0288(19) 0.0203(17) 0.029(2) 0.0001(14) 0.0131(16) 0.0014(14)
N00U 0.029(2) 0.0201(17) 0.038(2) 0.0011(15) 0.0187(17) 0.0022(15)
O11 0.068(3) 0.057(3) 0.068(3) 0.027(2) 0.023(2) 0.016(2)
C00W 0.028(2) 0.021(2) 0.025(2) 0.0031(17) 0.0121(18) 0.0010(17)
C00X 0.024(2) 0.021(2) 0.037(3) 0.0079(18) 0.0151(19) 0.0053(17)
C00Y 0.022(2) 0.027(2) 0.027(2) 0.0054(18) 0.0114(16) 0.0038(17)
C00Z 0.031(2) 0.025(2) 0.034(3) 0.0067(18) 0.017(2) 0.0031(18)
C010 0.025(2) 0.025(2) 0.026(2) 0.0036(18) 0.0140(17) 0.0013(18)
C011 0.019(2) 0.030(2) 0.027(2) 0.0041(18) 0.0132(17) 0.0017(17)
C012 0.018(2) 0.033(2) 0.028(2) -0.0007(18) 0.0112(17) -0.0026(17)
C013 0.033(2) 0.020(2) 0.043(3) -0.0008(19) 0.022(2) -0.0003(18)
C014 0.034(3) 0.033(2) 0.035(3) -0.006(2) 0.022(2) -0.007(2)
O14 0.045(2) 0.029(2) 0.186(5) 0.041(3) 0.002(3) -0.0033(19)
C016 0.030(2) 0.030(2) 0.032(3) 0.0062(19) 0.0188(19) 0.0018(18)
C017 0.024(2) 0.023(2) 0.041(3) 0.0004(18) 0.018(2) 0.0003(17)
C018 0.035(3) 0.016(2) 0.046(3) -0.0033(19) 0.024(2) 0.0017(18)
C019 0.032(2) 0.019(2) 0.032(2) 0.0030(17) 0.0188(19) 0.0029(17)
C01A 0.030(2) 0.026(2) 0.032(2) 0.0056(18) 0.0124(19) 0.0010(18)
C01B 0.039(3) 0.018(2) 0.030(2) 0.0002(17) 0.020(2) -0.0011(18)
C01C 0.037(3) 0.022(2) 0.028(2) -0.0005(18) 0.017(2) -0.0018(18)
C01D 0.022(2) 0.020(2) 0.027(2) 0.0036(16) 0.0133(18) 0.0049(16)
C01E 0.032(2) 0.026(2) 0.030(2) -0.0020(18) 0.0198(19) 0.0008(18)
C01F 0.029(2) 0.025(2) 0.029(2) 0.0055(18) 0.0122(19) 0.0029(18)
C01G 0.025(2) 0.026(2) 0.030(2) 0.0011(18) 0.0122(18) 0.0017(17)
C01H 0.041(3) 0.034(3) 0.029(3) 0.006(2) 0.008(2) -0.001(2)
C01I 0.037(3) 0.023(2) 0.030(2) -0.0006(18) 0.016(2) -0.0002(18)
C01J 0.027(2) 0.023(2) 0.024(2) 0.0013(17) 0.0122(18) 0.0019(17)
C01K 0.039(3) 0.029(2) 0.032(3) 0.0088(19) 0.012(2) 0.004(2)
C01L 0.025(2) 0.032(2) 0.031(2) 0.002(2) 0.0106(17) 0.0024(19)
C01M 0.050(3) 0.029(2) 0.034(3) -0.005(2) 0.027(2) -0.009(2)
C01N 0.030(2) 0.026(2) 0.039(3) -0.0043(19) 0.023(2) -0.0032(18)
C01O 0.029(2) 0.024(2) 0.031(2) 0.0024(17) 0.0116(19) 0.0007(17)
C01P 0.038(2) 0.027(2) 0.028(2) 0.0110(19) 0.0142(19) 0.005(2)
C01Q 0.041(3) 0.018(2) 0.038(3) -0.0011(18) 0.014(2) -0.0016(19)
C01R 0.027(2) 0.029(2) 0.032(2) -0.0027(18) 0.0163(19) -0.0066(18)
C01S 0.038(3) 0.027(2) 0.036(3) 0.0042(19) 0.016(2) -0.0004(19)
C01T 0.030(2) 0.028(2) 0.035(3) 0.0073(19) 0.020(2) 0.0041(18)
C01U 0.025(2) 0.025(2) 0.029(2) 0.0025(17) 0.0114(18) 0.0015(17)
C01V 0.049(3) 0.043(3) 0.032(3) -0.008(2) 0.017(2) -0.015(2)
C01W 0.027(2) 0.023(2) 0.029(2) -0.0023(17) 0.0178(18) -0.0031(17)
C01X 0.034(3) 0.029(2) 0.037(3) 0.006(2) 0.017(2) 0.0036(19)
C01Y 0.027(2) 0.035(2) 0.040(3) 0.005(2) 0.012(2) -0.0014(19)
C01Z 0.039(3) 0.041(3) 0.032(3) -0.003(2) 0.010(2) -0.008(2)
C020 0.029(2) 0.040(3) 0.034(3) -0.004(2) 0.015(2) -0.008(2)
C021 0.044(3) 0.034(2) 0.028(2) -0.010(2) 0.018(2) -0.011(2)
C022 0.042(3) 0.025(2) 0.035(3) -0.005(2) 0.016(2) 0.001(2)
C023 0.047(3) 0.031(2) 0.033(3) 0.013(2) 0.017(2) 0.002(2)
C024 0.032(3) 0.040(3) 0.032(3) 0.008(2) 0.019(2) 0.001(2)
C025 0.025(2) 0.047(3) 0.051(3) 0.012(2) 0.019(2) 0.007(2)
C026 0.035(3) 0.028(2) 0.044(3) 0.005(2) 0.023(2) 0.0056(19)
C027 0.030(2) 0.022(2) 0.037(3) 0.0059(18) 0.020(2) 0.0073(18)
C028 0.032(2) 0.028(2) 0.034(3) 0.0027(19) 0.014(2) -0.0002(19)
C029 0.036(3) 0.022(2) 0.063(3) -0.003(2) 0.021(2) 0.004(2)
C02A 0.042(3) 0.033(3) 0.042(3) 0.010(2) 0.013(2) -0.005(2)
C02B 0.050(3) 0.024(2) 0.038(3) 0.001(2) 0.011(2) -0.001(2)
C02C 0.027(2) 0.039(3) 0.045(3) -0.001(2) 0.012(2) -0.009(2)
C02D 0.044(3) 0.029(2) 0.040(3) 0.001(2) 0.014(2) 0.005(2)
C02E 0.025(2) 0.035(3) 0.039(3) 0.010(2) 0.009(2) 0.0055(19)
C02F 0.038(3) 0.031(2) 0.044(3) 0.019(2) 0.013(2) 0.007(2)
C02G 0.060(3) 0.030(3) 0.044(3) -0.013(2) 0.024(3) -0.012(2)
C02H 0.045(3) 0.033(3) 0.077(4) 0.002(3) 0.035(3) 0.015(2)
C02I 0.050(3) 0.035(3) 0.047(3) 0.009(2) 0.017(2) -0.009(2)
C02J 0.039(3) 0.021(2) 0.067(4) 0.000(2) 0.021(3) 0.004(2)
C02K 0.039(3) 0.027(2) 0.050(3) 0.014(2) 0.016(2) -0.002(2)
C02L 0.041(3) 0.022(2) 0.052(3) 0.005(2) 0.030(2) 0.008(2)
C02M 0.033(3) 0.023(2) 0.037(3) 0.0075(18) 0.018(2) 0.0014(18)
C02N 0.025(2) 0.043(3) 0.052(3) 0.008(2) 0.010(2) 0.005(2)
C02O 0.032(2) 0.048(3) 0.038(3) 0.003(2) 0.010(2) 0.001(2)
C02P 0.031(3) 0.040(3) 0.054(3) 0.009(2) 0.026(2) 0.010(2)
C02Q 0.040(3) 0.040(3) 0.053(3) 0.021(2) 0.011(2) 0.006(2)
C02R 0.050(3) 0.050(3) 0.041(3) -0.002(2) 0.001(3) 0.012(3)
C02S 0.046(3) 0.049(3) 0.050(3) -0.013(3) 0.005(3) 0.009(3)
C02T 0.032(3) 0.031(2) 0.055(3) 0.005(2) 0.020(2) 0.003(2)
C02U 0.039(3) 0.037(3) 0.048(3) -0.013(2) 0.013(2) -0.006(2)
C02V 0.064(4) 0.018(2) 0.065(4) -0.008(2) 0.030(3) -0.004(2)
C02W 0.038(3) 0.054(3) 0.039(3) -0.004(2) 0.000(2) 0.001(2)
C02X 0.032(3) 0.044(3) 0.042(3) 0.008(2) 0.011(2) 0.008(2)
C02Y 0.052(3) 0.031(3) 0.081(4) -0.007(3) 0.035(3) 0.010(2)
C02Z 0.042(3) 0.034(3) 0.072(4) 0.012(3) 0.016(3) 0.008(2)
C030 0.059(3) 0.031(3) 0.044(3) -0.011(2) 0.007(3) -0.001(2)
C031 0.068(4) 0.029(3) 0.051(3) 0.004(2) 0.019(3) 0.001(2)
C032 0.060(4) 0.021(3) 0.118(6) -0.006(3) 0.028(4) 0.007(3)
C033 0.059(4) 0.030(3) 0.053(3) -0.005(2) -0.003(3) -0.005(2)
O12 0.076(3) 0.048(3) 0.239(8) -0.087(4) -0.023(4) 0.010(2)
C035 0.048(3) 0.065(4) 0.071(4) 0.001(3) 0.016(3) 0.023(3)
C036 0.061(3) 0.020(2) 0.046(3) -0.003(2) 0.015(3) 0.008(2)
C037 0.076(4) 0.049(3) 0.045(3) 0.004(3) 0.012(3) 0.004(3)
C038 0.068(4) 0.031(3) 0.051(4) -0.007(2) 0.003(3) -0.004(3)
C039 0.076(4) 0.031(3) 0.052(4) -0.002(2) 0.004(3) 0.001(3)
C03A 0.055(4) 0.053(3) 0.048(3) 0.000(3) 0.012(3) 0.011(3)
C03B 0.061(4) 0.046(4) 0.095(5) 0.002(3) 0.010(4) 0.012(3)
C03C 0.044(3) 0.050(3) 0.043(3) 0.001(2) 0.020(3) 0.004(2)
C03D 0.062(4) 0.023(3) 0.142(7) 0.023(3) 0.036(4) 0.021(3)
C03E 0.093(5) 0.047(3) 0.055(4) 0.016(3) 0.022(4) 0.015(3)
C03F 0.144(6) 0.029(3) 0.030(3) -0.010(2) 0.025(3) -0.008(3)
C03G 0.073(4) 0.044(3) 0.064(4) -0.016(3) 0.028(3) -0.003(3)
C03H 0.063(4) 0.069(4) 0.080(5) 0.008(4) 0.032(4) 0.008(3)
C03I 0.042(3) 0.049(3) 0.121(6) 0.041(4) 0.026(4) 0.013(3)
C03J 0.064(4) 0.067(4) 0.045(3) -0.005(3) -0.016(3) -0.026(3)
C03K 0.055(4) 0.047(3) 0.053(4) 0.006(3) 0.019(3) -0.002(3)
C03L 0.083(5) 0.049(4) 0.080(5) 0.018(3) 0.026(4) 0.008(3)
C03M 0.038(3) 0.076(4) 0.064(4) 0.021(3) -0.006(3) -0.020(3)
C03N 0.088(5) 0.042(3) 0.080(5) -0.017(3) -0.022(4) 0.004(3)
C03O 0.157(7) 0.065(4) 0.029(3) -0.006(3) 0.028(4) -0.059(5)
C03P 0.060(4) 0.100(5) 0.055(4) -0.017(4) 0.009(3) 0.012(4)
C03Q 0.088(5) 0.047(3) 0.064(4) 0.002(3) 0.015(4) -0.002(3)
C03R 0.090(5) 0.107(6) 0.042(4) 0.004(4) 0.013(4) 0.040(5)
C03S 0.062(4) 0.053(4) 0.073(4) 0.011(3) 0.023(3) -0.010(3)
C03T 0.089(6) 0.058(4) 0.125(7) 0.027(4) 0.057(5) 0.029(4)
C03U 0.114(6) 0.048(4) 0.057(4) 0.008(3) 0.010(4) 0.020(4)
C03V 0.267(14) 0.079(6) 0.059(5) -0.019(4) 0.029(7) -0.083(7)
C03W 0.047(4) 0.089(5) 0.080(5) 0.039(4) 0.031(3) 0.020(3)
C03X 0.062(4) 0.024(3) 0.152(7) -0.007(3) 0.032(5) 0.008(3)
C03Y 0.078(5) 0.035(4) 0.230(11) -0.023(5) 0.068(6) -0.003(3)
C03Z 0.081(5) 0.034(3) 0.146(7) -0.006(4) 0.079(5) -0.010(3)
C040 0.089(5) 0.076(5) 0.070(5) 0.012(4) 0.036(4) 0.029(4)
C041 0.054(4) 0.068(5) 0.148(8) 0.007(5) 0.025(5) 0.011(4)
C042 0.130(7) 0.054(4) 0.096(6) 0.004(4) 0.001(5) 0.027(5)
C043 0.077(5) 0.109(7) 0.126(7) -0.022(6) 0.050(5) -0.006(5)
C044 0.074(5) 0.049(4) 0.229(11) 0.052(5) 0.074(6) 0.002(4)
C045 0.087(5) 0.061(4) 0.090(5) -0.031(4) 0.023(4) -0.006(4)
C046 0.095(6) 0.062(5) 0.109(6) -0.011(4) -0.047(5) -0.008(4)
C047 0.048(4) 0.125(8) 0.243(12) -0.112(8) 0.046(6) -0.006(5)
C048 0.154(8) 0.038(4) 0.092(6) 0.006(4) 0.002(5) 0.024(4)
C049 0.125(7) 0.080(5) 0.174(9) 0.074(6) 0.110(7) 0.060(5)
C04A 0.251(14) 0.060(5) 0.112(8) 0.011(5) -0.078(8) -0.062(7)
C04B 0.102(7) 0.255(13) 0.049(5) 0.005(6) -0.002(4) 0.085(8)
C04C 0.105(6) 0.042(4) 0.119(7) 0.016(4) 0.037(5) -0.026(4)
C04D 0.165(10) 0.105(7) 0.101(7) -0.018(6) -0.054(7) -0.039(7)
C04E 0.070(5) 0.168(10) 0.176(10) 0.116(9) -0.046(6) -0.049(6)
C04F 0.097(6) 0.079(5) 0.121(7) -0.001(5) 0.026(5) -0.022(5)
C04G 0.081(5) 0.136(8) 0.115(7) 0.066(6) 0.057(5) 0.049(5)
C04H 0.127(8) 0.102(7) 0.279(15) 0.114(9) 0.135(9) 0.051(6)

loop_
_atom_type_symbol
_atom_type_description
_atom_type_scat_dispersion_real
_atom_type_scat_dispersion_imag
_atom_type_scat_source
C C 0.0033 0.0016 'International Tables Vol C Tables 4.2.6.8 and 6.1.1.4'
H H 0.0000 0.0000 'International Tables Vol C Tables 4.2.6.8 and 6.1.1.4'
N N 0.0061 0.0033 'International Tables Vol C Tables 4.2.6.8 and 6.1.1.4'
O O 0.0106 0.0060 'International Tables Vol C Tables 4.2.6.8 and 6.1.1.4'
Tb Tb -0.1723 4.1537 'International Tables Vol C Tables 4.2.6.8 and 6.1.1.4'

loop_
_geom_angle_atom_site_label_1
_geom_angle_atom_site_label_2
_geom_angle_atom_site_label_3
_geom_angle
N00R Tb01 N00T 82.17(11)
N00R Tb01 N00I 143.84(12)
N00T Tb01 N00I 110.32(11)
N00R Tb01 N00K 83.42(10)
N00T Tb01 N00K 71.43(12)
N00I Tb01 N00K 69.89(11)
N00R Tb01 N2 143.34(12)
N00T Tb01 N2 70.35(11)
N00I Tb01 N2 70.85(12)
N00K Tb01 N2 109.01(11)
N00R Tb01 N00U 109.31(11)
N00T Tb01 N00U 144.41(12)
N00I Tb01 N00U 80.64(10)
N00K Tb01 N00U 141.58(12)
N2 Tb01 N00U 82.66(12)
N00R Tb01 N00P 70.83(11)
N00T Tb01 N00P 82.98(11)
N00I Tb01 N00P 142.32(11)
N00K Tb01 N00P 145.91(10)
N2 Tb01 N00P 81.86(11)
N00U Tb01 N00P 70.30(11)
N00R Tb01 N00Q 70.53(11)
N00T Tb01 N00Q 143.62(11)
N00I Tb01 N00Q 81.57(11)
N00K Tb01 N00Q 81.72(11)
N2 Tb01 N00Q 143.76(11)
N00U Tb01 N00Q 69.77(12)
N00P Tb01 N00Q 108.94(11)
C01X O002 C01P 117.5(3)
C02M O003 C02T 114.2(3)
C01L O004 C01Y 117.4(3)
C022 O005 C02D 118.2(3)
C021 O006 C03J 118.4(4)
C028 O007 C02U 113.9(3)
C020 O008 C02W 117.4(4)
C01S O009 C02A 117.5(4)
C024 O00A C03C 115.5(3)
C026 O00B C02H 116.7(4)
C01M O00C C03F 116.3(4)
C017 N1 C00X 125.7(4)
C00X N2 C01O 107.4(4)
C00X N2 Tb01 126.7(3)
C01O N2 Tb01 122.2(3)
C02B O13 C038 117.1(4)
C027 N00G C00Y 123.7(4)
C011 N00H C012 124.1(4)
C017 N00I C01W 108.1(3)
C017 N00I Tb01 122.5(3)
C01W N00I Tb01 120.6(3)
C018 N00J C01N 125.7(4)
C019 N00K C010 107.7(3)
C019 N00K Tb01 126.5(3)
C010 N00K Tb01 124.1(2)
C01G N00L C01D 123.8(4)
C01W N00M C010 122.8(4)
C01B N00N C019 124.1(4)
C01O N00O C01C 123.3(4)
C00Y N00P C01G 107.8(3)
C00Y N00P Tb01 126.3(3)
C01G N00P Tb01 123.9(3)
C01N N00Q C012 106.6(4)
C01N N00Q Tb01 126.4(3)
C012 N00Q Tb01 123.6(3)
C011 N00R C01D 107.9(3)
C011 N00R Tb01 122.1(2)
C01D N00R Tb01 125.4(3)
C02E O10 C041 119.8(4)
C01C N00T C01B 107.9(3)
C01C N00T Tb01 124.7(3)
C01B N00T Tb01 123.5(3)
C018 N00U C027 107.5(4)
C018 N00U Tb01 122.7(3)
C027 N00U Tb01 121.0(3)
C03T O11 C02Z 115.1(5)
C01L C00W C01J 121.1(4)
C01L C00W C011 132.9(4)
C01J C00W C011 105.7(4)
N1 C00X N2 125.7(4)
N1 C00X C00Z 123.2(4)
N2 C00X C00Z 111.0(4)
N00G C00Y N00P 127.7(4)
N00G C00Y C01F 121.9(4)
N00P C00Y C01F 110.3(3)
C01X C00Z C01A 121.4(4)
C01X C00Z C00X 133.0(4)
C01A C00Z C00X 105.5(4)
N00M C010 N00K 128.3(4)
N00M C010 C016 121.6(4)
N00K C010 C016 110.0(4)
N00H C011 N00R 128.2(4)
N00H C011 C00W 121.3(4)
N00R C011 C00W 109.8(4)
N00H C012 N00Q 126.9(4)
N00H C012 C01R 122.3(4)
N00Q C012 C01R 110.7(4)
C01E C013 C02J 121.6(4)
C01E C013 C017 106.4(4)
C02J C013 C017 132.0(5)
C01R C014 C01M 121.5(5)
C01R C014 C01N 106.1(4)
C01M C014 C01N 132.4(4)
C02J O14 C03B 119.0(4)
C01T C016 C024 120.8(4)
C01T C016 C010 105.4(4)
C024 C016 C010 133.5(4)
N1 C017 N00I 126.5(4)
N1 C017 C013 123.2(4)
N00I C017 C013 110.2(4)
N00J C018 N00U 125.8(4)
N00J C018 C029 123.6(4)
N00U C018 C029 110.4(4)
N00N C019 N00K 128.4(4)
N00N C019 C01T 121.4(4)
N00K C019 C01T 110.2(4)
C01S C01A C00Z 120.7(4)
C01S C01A C01O 133.2(4)
C00Z C01A C01O 106.0(4)
N00N C01B N00T 128.2(4)
N00N C01B C01I 121.6(4)
N00T C01B C01I 109.3(4)
N00O C01C N00T 127.3(4)
N00O C01C C01Q 122.1(4)
N00T C01C C01Q 110.4(4)
N00L C01D N00R 127.6(4)
N00L C01D C01J 122.6(4)
N00R C01D C01J 109.7(4)
C013 C01E C021 120.8(4)
C013 C01E C01W 105.6(4)
C021 C01E C01W 133.5(4)
C02E C01F C01U 121.0(4)
C02E C01F C00Y 132.8(4)
C01U C01F C00Y 106.0(4)
N00L C01G N00P 128.2(4)
N00L C01G C01U 121.3(4)
N00P C01G C01U 109.8(3)
C01S C01H C023 122.2(5)
C01S C01H H1 118.9
C023 C01H H1 118.9
C01Q C01I C022 121.3(4)
C01Q C01I C01B 106.3(4)
C022 C01I C01B 132.1(4)
C00W C01J C02M 120.3(4)
C00W C01J C01D 106.3(3)
C02M C01J C01D 133.2(4)
C01P C01K C02Q 110.9(4)
C01P C01K H2 109.5
C02Q C01K H2 109.5
C01P C01K H3 109.5
C02Q C01K H3 109.5
H2 C01K H3 108.0
O004 C01L C02F 117.2(4)
O004 C01L C00W 124.9(4)
C02F C01L C00W 117.9(4)
O00C C01M C01V 126.3(4)
O00C C01M C014 116.9(5)
C01V C01M C014 116.8(4)
N00J C01N N00Q 125.6(4)
N00J C01N C014 123.4(4)
N00Q C01N C014 111.1(4)
N00O C01O N2 128.2(4)
N00O C01O C01A 121.5(4)
N2 C01O C01A 109.8(4)
O002 C01P C01K 112.3(3)
O002 C01P H4 109.1
C01K C01P H4 109.1
O002 C01P H5 109.1
C01K C01P H5 109.1
H4 C01P H5 107.9
C01I C01Q C02B 121.2(4)
C01I C01Q C01C 105.7(4)
C02B C01Q C01C 132.6(4)
C020 C01R C014 121.1(4)
C020 C01R C012 133.4(4)
C014 C01R C012 105.4(4)
O009 C01S C01A 125.8(4)
O009 C01S C01H 116.6(4)
C01A C01S C01H 117.5(4)
C016 C01T C026 120.6(4)
C016 C01T C019 106.5(4)
C026 C01T C019 132.6(4)
C028 C01U C01F 120.7(4)
C028 C01U C01G 133.4(4)
C01F C01U C01G 105.7(4)
C01M C01V C01Z 121.6(5)
C01M C01V H6 119.2
C01Z C01V H6 119.2
N00M C01W N00I 127.2(4)
N00M C01W C01E 123.2(4)
N00I C01W C01E 109.3(4)
O002 C01X C023 125.2(4)
O002 C01X C00Z 117.6(4)
C023 C01X C00Z 117.2(4)
O004 C01Y C02O 107.7(4)
O004 C01Y H7 110.2
C02O C01Y H7 110.2
O004 C01Y H8 110.2
C02O C01Y H8 110.2
H7 C01Y H8 108.5
C01V C01Z C020 122.7(5)
C01V C01Z H9 118.6
C020 C01Z H9 118.6
O008 C020 C01Z 123.7(4)
O008 C020 C01R 120.1(4)
C01Z C020 C01R 116.3(4)
O006 C021 C02G 125.0(4)
O006 C021 C01E 118.8(4)
C02G C021 C01E 116.2(5)
O005 C022 C036 117.2(4)
O005 C022 C01I 126.4(4)
C036 C022 C01I 116.4(4)
C01X C023 C01H 120.9(4)
C01X C023 H10 119.6
C01H C023 H10 119.6
O00A C024 C025 118.3(4)
O00A C024 C016 124.7(4)
C025 C024 C016 117.0(4)
C02P C025 C024 122.6(5)
C02P C025 H160 118.7
C024 C025 H160 118.7
O00B C026 C02P 124.9(4)
O00B C026 C01T 117.3(4)
C02P C026 C01T 117.8(4)
N00G C027 N00U 127.1(4)
N00G C027 C02L 123.1(4)
N00U C027 C02L 109.2(4)
O007 C028 C02C 118.7(4)
O007 C028 C01U 123.8(4)
C02C C028 C01U 117.5(4)
C02L C029 C032 122.4(5)
C02L C029 C018 106.0(4)
C032 C029 C018 131.6(5)
O009 C02A C02I 108.9(4)
O009 C02A H13 109.9
C02I C02A H13 109.9
O009 C02A H14 109.9
C02I C02A H14 109.9
H13 C02A H14 108.3
O13 C02B C030 124.6(5)
O13 C02B C01Q 118.8(4)
C030 C02B C01Q 116.7(5)
C028 C02C C02N 121.8(4)
C028 C02C H15 119.1
C02N C02C H15 119.1
O005 C02D C031 109.1(4)
O005 C02D H16 109.9
C031 C02D H16 109.9
O005 C02D H17 109.9
C031 C02D H17 109.9
H16 C02D H17 108.3
O10 C02E C02N 122.3(4)
O10 C02E C01F 120.2(4)
C02N C02E C01F 117.5(4)
C01L C02F C02K 121.0(4)
C01L C02F H18 119.5
C02K C02F H18 119.5
C02V C02G C021 123.1(5)
C02V C02G H19 118.5
C021 C02G H19 118.5
O00B C02H C02Y 106.8(4)
O00B C02H H20 110.4
C02Y C02H H20 110.4
O00B C02H H21 110.4
C02Y C02H H21 110.4
H20 C02H H21 108.6
C02A C02I C03K 113.5(4)
C02A C02I H22 108.9
C03K C02I H22 108.9
C02A C02I H23 108.9
C03K C02I H23 108.9
H22 C02I H23 107.7
O14 C02J C02V 124.7(4)
O14 C02J C013 118.0(5)
C02V C02J C013 117.2(5)
C02M C02K C02F 121.7(4)
C02M C02K H24 119.2
C02F C02K H24 119.2
C029 C02L C02Z 119.8(4)
C029 C02L C027 106.5(4)
C02Z C02L C027 133.6(5)
O003 C02M C02K 117.6(4)
O003 C02M C01J 124.6(4)
C02K C02M C01J 117.8(4)
C02E C02N C02C 121.2(4)
C02E C02N H25 119.4
C02C C02N H25 119.4
C02X C02O C01Y 112.9(4)
C02X C02O H26 109.0
C01Y C02O H26 109.0
C02X C02O H27 109.0
C01Y C02O H27 109.0
H26 C02O H27 107.8
C025 C02P C026 121.0(4)
C025 C02P H28 119.5
C026 C02P H28 119.5
C03I C02Q C01K 113.3(4)
C03I C02Q H29 108.9
C01K C02Q H29 108.9
C03I C02Q H30 108.9
C01K C02Q H30 108.9
H29 C02Q H30 107.7
C02W C02R C037 114.5(5)
C02W C02R H31 108.6
C037 C02R H31 108.6
C02W C02R H32 108.6
C037 C02R H32 108.6
H31 C02R H32 107.6
C02U C02S C039 113.9(4)
C02U C02S H33 108.8
C039 C02S H33 108.8
C02U C02S H34 108.8
C039 C02S H34 108.8
H33 C02S H34 107.7
C03Z C02T O003 109.6(4)
C03Z C02T H35 109.7
O003 C02T H35 109.7
C03Z C02T H36 109.7
O003 C02T H36 109.7
H35 C02T H36 108.2
O007 C02U C02S 108.8(4)
O007 C02U H37 109.9
C02S C02U H37 109.9
O007 C02U H38 109.9
C02S C02U H38 109.9
H37 C02U H38 108.3
C02J C02V C02G 121.1(4)
C02J C02V H39 119.5
C02G C02V H39 119.5
O008 C02W C02R 109.5(4)
O008 C02W H40 109.8
C02R C02W H40 109.8
O008 C02W H41 109.8
C02R C02W H41 109.8
H40 C02W H41 108.2
C02O C02X C035 112.7(4)
C02O C02X H42 109.0
C035 C02X H42 109.0
C02O C02X H43 109.0
C035 C02X H43 109.0
H42 C02X H43 107.8
C02H C02Y C03G 114.4(5)
C02H C02Y H44 108.7
C03G C02Y H44 108.7
C02H C02Y H45 108.7
C03G C02Y H45 108.7
H44 C02Y H45 107.6
O11 C02Z C03D 119.6(5)
O11 C02Z C02L 122.9(5)
C03D C02Z C02L 117.4(6)
C02B C030 C036 121.5(5)
C02B C030 H46 119.2
C036 C030 H46 119.2
C02D C031 C03Q 111.5(5)
C02D C031 H47 109.3
C03Q C031 H47 109.3
C02D C031 H48 109.3
C03Q C031 H48 109.3
H47 C031 H48 108.0
O12 C032 C03X 124.2(5)
O12 C032 C029 119.4(5)
C03X C032 C029 116.3(6)
C038 C033 C03N 111.7(5)
C038 C033 H49 109.3
C03N C033 H49 109.3
C038 C033 H50 109.3
C03N C033 H50 109.3
H49 C033 H50 107.9
C032 O12 C043 124.2(6)
C02X C035 H51 109.5
C02X C035 H52 109.5
H51 C035 H52 109.5
C02X C035 H53 109.5
H51 C035 H53 109.5
H52 C035 H53 109.5
C022 C036 C030 122.7(4)
C022 C036 H54 118.7
C030 C036 H54 118.7
C02R C037 C03U 114.1(5)
C02R C037 H55 108.7
C03U C037 H55 108.7
C02R C037 H56 108.7
C03U C037 H56 108.7
H55 C037 H56 107.6
O13 C038 C033 108.5(4)
O13 C038 H57 110.0
C033 C038 H57 110.0
O13 C038 H58 110.0
C033 C038 H58 110.0
H57 C038 H58 108.4
C048 C039 C02S 112.0(6)
C048 C039 H59 109.2
C02S C039 H59 109.2
C048 C039 H60 109.2
C02S C039 H60 109.2
H59 C039 H60 107.9
C03B C03A C03L 114.1(5)
C03B C03A H61 108.7
C03L C03A H61 108.7
C03B C03A H62 108.7
C03L C03A H62 108.7
H61 C03A H62 107.6
O14 C03B C03A 110.3(5)
O14 C03B H63 109.6
C03A C03B H63 109.6
O14 C03B H64 109.6
C03A C03B H64 109.6
H63 C03B H64 108.1
C03P C03C O00A 110.1(4)
C03P C03C H65 109.6
O00A C03C H65 109.6
C03P C03C H66 109.6
O00A C03C H66 109.6
H65 C03C H66 108.2
C03X C03D C02Z 122.3(5)
C03X C03D H67 118.8
C02Z C03D H67 118.8
C049 C03E C03T 115.5(7)
C049 C03E H68 108.4
C03T C03E H68 108.4
C049 C03E H69 108.4
C03T C03E H69 108.4
H68 C03E H69 107.5
O00C C03F C03O 110.4(4)
O00C C03F H70 109.6
C03O C03F H70 109.6
O00C C03F H71 109.6
C03O C03F H71 109.6
H70 C03F H71 108.1
C045 C03G C02Y 112.1(5)
C045 C03G H72 109.2
C02Y C03G H72 109.2
C045 C03G H73 109.2
C02Y C03G H73 109.2
H72 C03G H73 107.9
C03K C03H H74 109.5
C03K C03H H75 109.5
H74 C03H H75 109.5
C03K C03H H76 109.5
H74 C03H H76 109.5
H75 C03H H76 109.5
C02Q C03I H77 109.5
C02Q C03I H78 109.5
H77 C03I H78 109.5
C02Q C03I H79 109.5
H77 C03I H79 109.5
H78 C03I H79 109.5
O006 C03J C03M 112.5(4)
O006 C03J H80 109.1
C03M C03J H80 109.1
O006 C03J H81 109.1
C03M C03J H81 109.1
H80 C03J H81 107.8
C03H C03K C02I 112.9(5)
C03H C03K H82 109.0
C02I C03K H82 109.0
C03H C03K H83 109.0
C02I C03K H83 109.0
H82 C03K H83 107.8
C042 C03L C03A 114.4(6)
C042 C03L H84 108.6
C03A C03L H84 108.6
C042 C03L H85 108.6
C03A C03L H85 108.6
H84 C03L H85 107.6
C03J C03M C03W 112.5(5)
C03J C03M H86 109.1
C03W C03M H86 109.1
C03J C03M H87 109.1
C03W C03M H87 109.1
H86 C03M H87 107.8
C033 C03N C046 111.7(6)
C033 C03N H88 109.3
C046 C03N H88 109.3
C033 C03N H89 109.3
C046 C03N H89 109.3
H88 C03N H89 107.9
C03V C03O C03F 116.0(6)
C03V C03O H90 108.3
C03F C03O H90 108.3
C03V C03O H91 108.3
C03F C03O H91 108.3
H90 C03O H91 107.4
C03C C03P C03R 121.3(6)
C03C C03P H92 107.0
C03R C03P H92 107.0
C03C C03P H93 107.0
C03R C03P H93 107.0
H92 C03P H93 106.7
C04C C03Q C031 112.5(5)
C04C C03Q H94 109.1
C031 C03Q H94 109.1
C04C C03Q H95 109.1
C031 C03Q H95 109.1
H94 C03Q H95 107.8
C04B C03R C03P 124.4(7)
C04B C03R H96 106.2
C03P C03R H96 106.2
C04B C03R H97 106.2
C03P C03R H97 106.2
H96 C03R H97 106.4
C044 C03S H98 109.5
C044 C03S H99 109.5
H98 C03S H99 109.5
C044 C03S H100 109.5
H98 C03S H100 109.5
H99 C03S H100 109.5
O11 C03T C03E 110.0(5)
O11 C03T H165 109.7
C03E C03T H165 109.7
O11 C03T H166 109.7
C03E C03T H166 109.7
H165 C03T H166 108.2
C037 C03U H102 109.5
C037 C03U H103 109.5
H102 C03U H103 109.5
C037 C03U H104 109.5
H102 C03U H104 109.5
H103 C03U H104 109.5
C04A C03V C03O 117.5(9)
C04A C03V H105 107.9
C03O C03V H105 107.9
C04A C03V H106 107.9
C03O C03V H106 107.9
H105 C03V H106 107.2
C04G C03W C03M 112.5(6)
C04G C03W H107 109.1
C03M C03W H107 109.1
C04G C03W H108 109.1
C03M C03W H108 109.1
H107 C03W H108 107.8
C03D C03X C032 121.8(6)
C03D C03X H109 119.1
C032 C03X H109 119.1
C04H C03Y C043 125.2(10)
C04H C03Y H110 106.0
C043 C03Y H110 106.0
C04H C03Y H111 106.0
C043 C03Y H111 106.0
H110 C03Y H111 106.3
C044 C03Z C02T 122.5(7)
C044 C03Z H112 106.7
C02T C03Z H112 106.7
C044 C03Z H113 106.7
C02T C03Z H113 106.7
H112 C03Z H113 106.6
C04D C040 H114 109.5
C04D C040 H115 109.5
H114 C040 H115 109.5
C04D C040 H116 109.5
H114 C040 H116 109.5
H115 C040 H116 109.5
O10 C041 C047 111.5(6)
O10 C041 H161 109.3
C047 C041 H161 109.3
O10 C041 H162 109.3
C047 C041 H162 109.3
H161 C041 H162 108.0
C03L C042 H118 109.5
C03L C042 H119 109.5
H118 C042 H119 109.5
C03L C042 H120 109.5
H118 C042 H120 109.5
H119 C042 H120 109.5
O12 C043 C03Y 114.1(7)
O12 C043 H167 108.7
C03Y C043 H167 108.7
O12 C043 H168 108.7
C03Y C043 H168 108.7
H167 C043 H168 107.6
C03Z C044 C03S 121.0(7)
C03Z C044 H122 107.1
C03S C044 H122 107.1
C03Z C044 H123 107.1
C03S C044 H123 107.1
H122 C044 H123 106.8
C03G C045 H124 109.5
C03G C045 H125 109.5
H124 C045 H125 109.5
C03G C045 H126 109.5
H124 C045 H126 109.5
H125 C045 H126 109.5
C03N C046 H127 109.5
C03N C046 H128 109.5
H127 C046 H128 109.5
C03N C046 H129 109.5
H127 C046 H129 109.5
H128 C046 H129 109.5
C04D C047 C041 126.7(10)
C04D C047 H130 105.6
C041 C047 H130 105.6
C04D C047 H131 105.6
C041 C047 H131 105.6
H130 C047 H131 106.1
C039 C048 H132 109.5
C039 C048 H133 109.5
H132 C048 H133 109.5
C039 C048 H134 109.5
H132 C048 H134 109.5
H133 C048 H134 109.5
C04E C049 C03E 118.6(10)
C04E C049 H163 107.7
C03E C049 H163 107.7
C04E C049 H164 107.7
C03E C049 H164 107.7
H163 C049 H164 107.1
C03V C04A H136 109.5
C03V C04A H137 109.5
H136 C04A H137 109.5
C03V C04A H138 109.5
H136 C04A H138 109.5
H137 C04A H138 109.5
C03R C04B H139 109.5
C03R C04B H140 109.5
H139 C04B H140 109.5
C03R C04B H141 109.5
H139 C04B H141 109.5
H140 C04B H141 109.5
C03Q C04C H142 109.5
C03Q C04C H143 109.5
H142 C04C H143 109.5
C03Q C04C H144 109.5
H142 C04C H144 109.5
H143 C04C H144 109.5
C047 C04D C040 112.1(9)
C047 C04D H145 109.2
C040 C04D H145 109.2
C047 C04D H146 109.2
C040 C04D H146 109.2
H145 C04D H146 107.9
C049 C04E H147 109.5
C049 C04E H148 109.5
H147 C04E H148 109.5
C049 C04E H149 109.5
H147 C04E H149 109.5
H148 C04E H149 109.5
C04H C04F H150 109.5
C04H C04F H151 109.5
H150 C04F H151 109.5
C04H C04F H152 109.5
H150 C04F H152 109.5
H151 C04F H152 109.5
C03W C04G H153 109.5
C03W C04G H154 109.5
H153 C04G H154 109.5
C03W C04G H155 109.5
H153 C04G H155 109.5
H154 C04G H155 109.5
C03Y C04H C04F 125.8(9)
C03Y C04H H156 105.9
C04F C04H H156 105.9
C03Y C04H H157 105.9
C04F C04H H157 105.9
H156 C04H H157 106.2

loop_
_geom_bond_atom_site_label_1
_geom_bond_atom_site_label_2
_geom_bond_distance
Tb01 N00R 2.425(3)
Tb01 N00T 2.435(3)
Tb01 N00I 2.443(3)
Tb01 N00K 2.443(3)
Tb01 N2 2.444(4)
Tb01 N00U 2.451(3)
Tb01 N00P 2.452(3)
Tb01 N00Q 2.467(4)
O002 C01X 1.370(5)
O002 C01P 1.449(5)
O003 C02M 1.375(5)
O003 C02T 1.451(5)
O004 C01L 1.369(5)
O004 C01Y 1.458(5)
O005 C022 1.345(6)
O005 C02D 1.438(5)
O006 C021 1.355(6)
O006 C03J 1.434(6)
O007 C028 1.374(5)
O007 C02U 1.442(5)
O008 C020 1.360(5)
O008 C02W 1.436(6)
O009 C01S 1.373(5)
O009 C02A 1.452(5)
O00A C024 1.361(6)
O00A C03C 1.442(6)
O00B C026 1.360(6)
O00B C02H 1.455(5)
O00C C01M 1.363(6)
O00C C03F 1.453(6)
N1 C017 1.343(6)
N1 C00X 1.346(6)
N2 C00X 1.363(5)
N2 C01O 1.373(6)
O13 C02B 1.361(6)
O13 C038 1.428(6)
N00G C027 1.322(6)
N00G C00Y 1.341(5)
N00H C011 1.329(5)
N00H C012 1.334(5)
N00I C017 1.353(5)
N00I C01W 1.372(5)
N00J C018 1.340(6)
N00J C01N 1.352(6)
N00K C019 1.367(5)
N00K C010 1.369(5)
N00L C01G 1.325(5)
N00L C01D 1.337(5)
N00M C01W 1.326(5)
N00M C010 1.339(5)
N00N C01B 1.312(6)
N00N C019 1.331(5)
N00O C01O 1.335(5)
N00O C01C 1.338(6)
N00P C00Y 1.368(5)
N00P C01G 1.374(5)
N00Q C01N 1.357(5)
N00Q C012 1.380(5)
N00R C011 1.366(5)
N00R C01D 1.376(5)
O10 C02E 1.362(5)
O10 C041 1.414(7)
N00T C01C 1.353(6)
N00T C01B 1.377(5)
N00U C018 1.361(5)
N00U C027 1.376(6)
O11 C03T 1.307(8)
O11 C02Z 1.371(7)
C00W C01L 1.394(6)
C00W C01J 1.400(6)
C00W C011 1.469(5)
C00X C00Z 1.453(6)
C00Y C01F 1.462(6)
C00Z C01X 1.400(6)
C00Z C01A 1.410(6)
C010 C016 1.473(6)
C012 C01R 1.456(6)
C013 C01E 1.401(6)
C013 C02J 1.405(6)
C013 C017 1.451(6)
C014 C01R 1.403(6)
C014 C01M 1.408(6)
C014 C01N 1.454(7)
O14 C02J 1.350(6)
O14 C03B 1.416(7)
C016 C01T 1.400(6)
C016 C024 1.404(6)
C018 C029 1.457(6)
C019 C01T 1.458(6)
C01A C01S 1.386(6)
C01A C01O 1.463(6)
C01B C01I 1.470(6)
C01C C01Q 1.472(6)
C01D C01J 1.460(5)
C01E C021 1.405(6)
C01E C01W 1.467(6)
C01F C02E 1.397(6)
C01F C01U 1.410(6)
C01G C01U 1.470(6)
C01H C01S 1.388(6)
C01H C023 1.394(6)
C01H H1 0.9300
C01I C01Q 1.394(6)
C01I C022 1.415(6)
C01J C02M 1.403(6)
C01K C01P 1.516(6)
C01K C02Q 1.518(6)
C01K H2 0.9700
C01K H3 0.9700
C01L C02F 1.384(6)
C01M C01V 1.381(7)
C01P H4 0.9700
C01P H5 0.9700
C01Q C02B 1.403(7)
C01R C020 1.397(6)
C01T C026 1.412(6)
C01U C028 1.395(6)
C01V C01Z 1.383(7)
C01V H6 0.9300
C01X C023 1.391(7)
C01Y C02O 1.518(6)
C01Y H7 0.9700
C01Y H8 0.9700
C01Z C020 1.394(6)
C01Z H9 0.9300
C021 C02G 1.393(6)
C022 C036 1.369(7)
C023 H10 0.9300
C024 C025 1.385(6)
C025 C02P 1.381(7)
C025 H160 0.9300
C026 C02P 1.381(7)
C027 C02L 1.465(6)
C028 C02C 1.385(6)
C029 C02L 1.391(7)
C029 C032 1.400(7)
C02A C02I 1.513(7)
C02A H13 0.9700
C02A H14 0.9700
C02B C030 1.391(6)
C02C C02N 1.398(7)
C02C H15 0.9300
C02D C031 1.506(6)
C02D H16 0.9700
C02D H17 0.9700
C02E C02N 1.385(6)
C02F C02K 1.392(7)
C02F H18 0.9300
C02G C02V 1.383(8)
C02G H19 0.9300
C02H C02Y 1.487(8)
C02H H20 0.9700
C02H H21 0.9700
C02I C03K 1.524(7)
C02I H22 0.9700
C02I H23 0.9700
C02J C02V 1.381(7)
C02K C02M 1.382(6)
C02K H24 0.9300
C02L C02Z 1.393(7)
C02N H25 0.9300
C02O C02X 1.511(7)
C02O H26 0.9700
C02O H27 0.9700
C02P H28 0.9300
C02Q C03I 1.513(7)
C02Q H29 0.9700
C02Q H30 0.9700
C02R C02W 1.505(7)
C02R C037 1.507(8)
C02R H31 0.9700
C02R H32 0.9700
C02S C02U 1.499(7)
C02S C039 1.526(8)
C02S H33 0.9700
C02S H34 0.9700
C02T C03Z 1.453(7)
C02T H35 0.9700
C02T H36 0.9700
C02U H37 0.9700
C02U H38 0.9700
C02V H39 0.9300
C02W H40 0.9700
C02W H41 0.9700
C02X C035 1.514(7)
C02X H42 0.9700
C02X H43 0.9700
C02Y C03G 1.496(8)
C02Y H44 0.9700
C02Y H45 0.9700
C02Z C03D 1.389(8)
C030 C036 1.391(7)
C030 H46 0.9300
C031 C03Q 1.564(8)
C031 H47 0.9700
C031 H48 0.9700
C032 O12 1.334(8)
C032 C03X 1.386(9)
C033 C038 1.512(7)
C033 C03N 1.519(8)
C033 H49 0.9700
C033 H50 0.9700
O12 C043 1.349(9)
C035 H51 0.9600
C035 H52 0.9600
C035 H53 0.9600
C036 H54 0.9300
C037 C03U 1.508(8)
C037 H55 0.9700
C037 H56 0.9700
C038 H57 0.9700
C038 H58 0.9700
C039 C048 1.524(8)
C039 H59 0.9700
C039 H60 0.9700
C03A C03B 1.468(8)
C03A C03L 1.505(8)
C03A H61 0.9700
C03A H62 0.9700
C03B H63 0.9700
C03B H64 0.9700
C03C C03P 1.434(8)
C03C H65 0.9700
C03C H66 0.9700
C03D C03X 1.360(10)
C03D H67 0.9300
C03E C049 1.452(8)
C03E C03T 1.605(10)
C03E H68 0.9700
C03E H69 0.9700
C03F C03O 1.547(9)
C03F H70 0.9700
C03F H71 0.9700
C03G C045 1.492(8)
C03G H72 0.9700
C03G H73 0.9700
C03H C03K 1.518(8)
C03H H74 0.9600
C03H H75 0.9600
C03H H76 0.9600
C03I H77 0.9600
C03I H78 0.9600
C03I H79 0.9600
C03J C03M 1.494(8)
C03J H80 0.9700
C03J H81 0.9700
C03K H82 0.9700
C03K H83 0.9700
C03L C042 1.467(9)
C03L H84 0.9700
C03L H85 0.9700
C03M C03W 1.546(9)
C03M H86 0.9700
C03M H87 0.9700
C03N C046 1.525(9)
C03N H88 0.9700
C03N H89 0.9700
C03O C03V 1.533(9)
C03O H90 0.9700
C03O H91 0.9700
C03P C03R 1.463(9)
C03P H92 0.9700
C03P H93 0.9700
C03Q C04C 1.523(8)
C03Q H94 0.9700
C03Q H95 0.9700
C03R C04B 1.451(9)
C03R H96 0.9700
C03R H97 0.9700
C03S C044 1.501(8)
C03S H98 0.9600
C03S H99 0.9600
C03S H100 0.9600
C03T H165 0.9700
C03T H166 0.9700
C03U H102 0.9600
C03U H103 0.9600
C03U H104 0.9600
C03V C04A 1.296(11)
C03V H105 0.9700
C03V H106 0.9700
C03W C04G 1.515(9)
C03W H107 0.9700
C03W H108 0.9700
C03X H109 0.9300
C03Y C04H 1.372(10)
C03Y C043 1.411(10)
C03Y H110 0.9700
C03Y H111 0.9700
C03Z C044 1.412(9)
C03Z H112 0.9700
C03Z H113 0.9700
C040 C04D 1.501(11)
C040 H114 0.9600
C040 H115 0.9600
C040 H116 0.9600
C041 C047 1.446(10)
C041 H161 0.9700
C041 H162 0.9700
C042 H118 0.9600
C042 H119 0.9600
C042 H120 0.9600
C043 H167 0.9700
C043 H168 0.9700
C044 H122 0.9700
C044 H123 0.9700
C045 H124 0.9600
C045 H125 0.9600
C045 H126 0.9600
C046 H127 0.9600
C046 H128 0.9600
C046 H129 0.9600
C047 C04D 1.407(11)
C047 H130 0.9700
C047 H131 0.9700
C048 H132 0.9600
C048 H133 0.9600
C048 H134 0.9600
C049 C04E 1.422(11)
C049 H163 0.9700
C049 H164 0.9700
C04A H136 0.9600
C04A H137 0.9600
C04A H138 0.9600
C04B H139 0.9600
C04B H140 0.9600
C04B H141 0.9600
C04C H142 0.9600
C04C H143 0.9600
C04C H144 0.9600
C04D H145 0.9700
C04D H146 0.9700
C04E H147 0.9600
C04E H148 0.9600
C04E H149 0.9600
C04F C04H 1.468(11)
C04F H150 0.9600
C04F H151 0.9600
C04F H152 0.9600
C04G H153 0.9600
C04G H154 0.9600
C04G H155 0.9600
C04H H156 0.9700
C04H H157 0.9700

loop_
_geom_torsion_atom_site_label_1
_geom_torsion_atom_site_label_2
_geom_torsion_atom_site_label_3
_geom_torsion_atom_site_label_4
_geom_torsion
N00R Tb01 N2 C00X 156.6(3)
N00T Tb01 N2 C00X -159.6(3)
N00I Tb01 N2 C00X -38.6(3)
N00K Tb01 N2 C00X -98.3(3)
N00U Tb01 N2 C00X 44.0(3)
N00P Tb01 N2 C00X 115.0(3)
N00Q Tb01 N2 C00X 4.0(4)
N00R Tb01 N2 C01O 1.2(4)
N00T Tb01 N2 C01O 45.0(3)
N00I Tb01 N2 C01O 165.9(3)
N00K Tb01 N2 C01O 106.2(3)
N00U Tb01 N2 C01O -111.5(3)
N00P Tb01 N2 C01O -40.4(3)
N00Q Tb01 N2 C01O -151.5(3)
N00R Tb01 N00I C017 -149.2(3)
N00T Tb01 N00I C017 105.7(3)
N00K Tb01 N00I C017 165.9(3)
N2 Tb01 N00I C017 46.3(3)
N00U Tb01 N00I C017 -39.2(3)
N00P Tb01 N00I C017 0.3(4)
N00Q Tb01 N00I C017 -109.9(3)
N00R Tb01 N00I C01W -5.6(4)
N00T Tb01 N00I C01W -110.7(3)
N00K Tb01 N00I C01W -50.5(3)
N2 Tb01 N00I C01W -170.2(3)
N00U Tb01 N00I C01W 104.4(3)
N00P Tb01 N00I C01W 143.8(3)
N00Q Tb01 N00I C01W 33.7(3)
N00R Tb01 N00K C019 50.3(3)
N00T Tb01 N00K C019 -33.6(3)
N00I Tb01 N00K C019 -154.5(3)
N2 Tb01 N00K C019 -94.2(3)
N00U Tb01 N00K C019 163.2(3)
N00P Tb01 N00K C019 9.8(4)
N00Q Tb01 N00K C019 121.5(3)
N00R Tb01 N00K C010 -113.2(3)
N00T Tb01 N00K C010 162.8(3)
N00I Tb01 N00K C010 42.0(3)
N2 Tb01 N00K C010 102.2(3)
N00U Tb01 N00K C010 -0.3(4)
N00P Tb01 N00K C010 -153.8(3)
N00Q Tb01 N00K C010 -42.0(3)
N00R Tb01 N00P C00Y 156.5(3)
N00T Tb01 N00P C00Y -119.4(3)
N00I Tb01 N00P C00Y -5.0(4)
N00K Tb01 N00P C00Y -160.4(3)
N2 Tb01 N00P C00Y -48.4(3)
N00U Tb01 N00P C00Y 36.7(3)
N00Q Tb01 N00P C00Y 96.0(3)
N00R Tb01 N00P C01G -41.7(3)
N00T Tb01 N00P C01G 42.4(3)
N00I Tb01 N00P C01G 156.8(3)
N00K Tb01 N00P C01G 1.4(4)
N2 Tb01 N00P C01G 113.5(3)
N00U Tb01 N00P C01G -161.5(3)
N00Q Tb01 N00P C01G -102.2(3)
N00R Tb01 N00Q C01N -161.0(3)
N00T Tb01 N00Q C01N 155.4(3)
N00I Tb01 N00Q C01N 42.4(3)
N00K Tb01 N00Q C01N 113.1(3)
N2 Tb01 N00Q C01N 2.1(4)
N00U Tb01 N00Q C01N -40.7(3)
N00P Tb01 N00Q C01N -100.3(3)
N00R Tb01 N00Q C012 42.7(3)
N00T Tb01 N00Q C012 -1.0(4)
N00I Tb01 N00Q C012 -114.0(3)
N00K Tb01 N00Q C012 -43.2(3)
N2 Tb01 N00Q C012 -154.2(3)
N00U Tb01 N00Q C012 163.0(3)
N00P Tb01 N00Q C012 103.4(3)
N00T Tb01 N00R C011 108.7(3)
N00I Tb01 N00R C011 -5.3(4)
N00K Tb01 N00R C011 36.6(3)
N2 Tb01 N00R C011 149.8(3)
N00U Tb01 N00R C011 -106.1(3)
N00P Tb01 N00R C011 -166.1(3)
N00Q Tb01 N00R C011 -46.9(3)
N00T Tb01 N00R C01D -44.4(3)
N00I Tb01 N00R C01D -158.3(3)
N00K Tb01 N00R C01D -116.5(3)
N2 Tb01 N00R C01D -3.3(4)
N00U Tb01 N00R C01D 100.9(3)
N00P Tb01 N00R C01D 40.9(3)
N00Q Tb01 N00R C01D 160.0(3)
N00R Tb01 N00T C01C 111.2(3)
N00I Tb01 N00T C01C -103.9(3)
N00K Tb01 N00T C01C -163.2(3)
N2 Tb01 N00T C01C -44.2(3)
N00U Tb01 N00T C01C -1.3(4)
N00P Tb01 N00T C01C 39.6(3)
N00Q Tb01 N00T C01C 152.2(3)
N00R Tb01 N00T C01B -44.0(3)
N00I Tb01 N00T C01B 100.9(3)
N00K Tb01 N00T C01B 41.7(3)
N2 Tb01 N00T C01B 160.7(3)
N00U Tb01 N00T C01B -156.4(3)
N00P Tb01 N00T C01B -115.5(3)
N00Q Tb01 N00T C01B -2.9(4)
N00R Tb01 N00U C018 107.8(3)
N00T Tb01 N00U C018 -148.2(3)
N00I Tb01 N00U C018 -36.2(3)
N00K Tb01 N00U C018 3.6(4)
N2 Tb01 N00U C018 -107.9(3)
N00P Tb01 N00U C018 168.1(4)
N00Q Tb01 N00U C018 48.2(3)
N00R Tb01 N00U C027 -108.7(3)
N00T Tb01 N00U C027 -4.7(4)
N00I Tb01 N00U C027 107.3(3)
N00K Tb01 N00U C027 147.1(3)
N2 Tb01 N00U C027 35.6(3)
N00P Tb01 N00U C027 -48.4(3)
N00Q Tb01 N00U C027 -168.3(3)
C017 N1 C00X N2 9.5(6)
C017 N1 C00X C00Z -171.6(4)
C01O N2 C00X N1 -179.3(4)
Tb01 N2 C00X N1 22.3(6)
C01O N2 C00X C00Z 1.7(5)
Tb01 N2 C00X C00Z -156.7(3)
C027 N00G C00Y N00P -13.8(7)
C027 N00G C00Y C01F 166.2(4)
C01G N00P C00Y N00G 179.0(4)
Tb01 N00P C00Y N00G -16.8(6)
C01G N00P C00Y C01F -1.0(4)
Tb01 N00P C00Y C01F 163.3(3)
N1 C00X C00Z C01X 7.3(7)
N2 C00X C00Z C01X -173.7(4)
N1 C00X C00Z C01A -176.8(4)
N2 C00X C00Z C01A 2.3(5)
C01W N00M C010 N00K -13.5(6)
C01W N00M C010 C016 160.6(4)
C019 N00K C010 N00M 171.2(4)
Tb01 N00K C010 N00M -22.6(5)
C019 N00K C010 C016 -3.5(4)
Tb01 N00K C010 C016 162.7(2)
C012 N00H C011 N00R 5.4(6)
C012 N00H C011 C00W -163.7(4)
C01D N00R C011 N00H -165.4(4)
Tb01 N00R C011 N00H 37.4(5)
C01D N00R C011 C00W 4.6(4)
Tb01 N00R C011 C00W -152.5(2)
C01L C00W C011 N00H -10.5(7)
C01J C00W C011 N00H 163.2(3)
C01L C00W C011 N00R 178.6(4)
C01J C00W C011 N00R -7.7(4)
C011 N00H C012 N00Q -11.1(6)
C011 N00H C012 C01R 164.5(4)
C01N N00Q C012 N00H 173.3(4)
Tb01 N00Q C012 N00H -26.4(5)
C01N N00Q C012 C01R -2.7(4)
Tb01 N00Q C012 C01R 157.6(2)
N00M C010 C016 C01T -170.0(4)
N00K C010 C016 C01T 5.1(4)
N00M C010 C016 C024 4.1(7)
N00K C010 C016 C024 179.2(4)
C00X N1 C017 N00I 1.5(7)
C00X N1 C017 C013 177.5(4)
C01W N00I C017 N1 170.8(4)
Tb01 N00I C017 N1 -41.7(5)
C01W N00I C017 C013 -5.6(4)
Tb01 N00I C017 C013 141.9(3)
C01E C013 C017 N1 -173.7(4)
C02J C013 C017 N1 5.0(7)
C01E C013 C017 N00I 2.8(5)
C02J C013 C017 N00I -178.4(5)
C01N N00J C018 N00U 0.5(7)
C01N N00J C018 C029 175.2(4)
C027 N00U C018 N00J 169.6(4)
Tb01 N00U C018 N00J -42.7(6)
C027 N00U C018 C029 -5.7(5)
Tb01 N00U C018 C029 142.0(3)
C01B N00N C019 N00K 12.5(7)
C01B N00N C019 C01T -165.2(4)
C010 N00K C019 N00N -177.2(4)
Tb01 N00K C019 N00N 17.0(6)
C010 N00K C019 C01T 0.6(4)
Tb01 N00K C019 C01T -165.1(3)
C01X C00Z C01A C01S -4.6(6)
C00X C00Z C01A C01S 178.8(4)
C01X C00Z C01A C01O 171.5(4)
C00X C00Z C01A C01O -5.0(4)
C019 N00N C01B N00T -1.2(7)
C019 N00N C01B C01I 167.0(4)
C01C N00T C01B N00N 164.3(4)
Tb01 N00T C01B N00N -37.1(5)
C01C N00T C01B C01I -5.1(4)
Tb01 N00T C01B C01I 153.6(3)
C01O N00O C01C N00T 9.8(7)
C01O N00O C01C C01Q -163.8(4)
C01B N00T C01C N00O -172.2(4)
Tb01 N00T C01C N00O 29.5(6)
C01B N00T C01C C01Q 2.1(4)
Tb01 N00T C01C C01Q -156.2(3)
C01G N00L C01D N00R -9.3(6)
C01G N00L C01D C01J 166.1(4)
C011 N00R C01D N00L 176.0(4)
Tb01 N00R C01D N00L -27.8(5)
C011 N00R C01D C01J 0.1(4)
Tb01 N00R C01D C01J 156.3(2)
C02J C013 C01E C021 -0.6(6)
C017 C013 C01E C021 178.3(4)
C02J C013 C01E C01W -178.0(4)
C017 C013 C01E C01W 0.9(4)
N00G C00Y C01F C02E -8.8(7)
N00P C00Y C01F C02E 171.1(4)
N00G C00Y C01F C01U 176.6(4)
N00P C00Y C01F C01U -3.5(5)
C01D N00L C01G N00P 7.4(7)
C01D N00L C01G C01U -161.4(4)
C00Y N00P C01G N00L -164.9(4)
Tb01 N00P C01G N00L 30.4(6)
C00Y N00P C01G C01U 5.0(4)
Tb01 N00P C01G C01U -159.7(3)
N00N C01B C01I C01Q -164.0(4)
N00T C01B C01I C01Q 6.2(5)
N00N C01B C01I C022 9.2(7)
N00T C01B C01I C022 179.4(4)
C01L C00W C01J C02M 6.6(6)
C011 C00W C01J C02M -168.0(4)
C01L C00W C01J C01D -178.0(4)
C011 C00W C01J C01D 7.3(4)
N00L C01D C01J C00W 179.0(4)
N00R C01D C01J C00W -4.9(4)
N00L C01D C01J C02M -6.6(7)
N00R C01D C01J C02M 169.6(4)
C01Y O004 C01L C02F 132.4(4)
C01Y O004 C01L C00W -48.6(6)
C01J C00W C01L O004 176.3(4)
C011 C00W C01L O004 -10.8(7)
C01J C00W C01L C02F -4.7(6)
C011 C00W C01L C02F 168.3(4)
C03F O00C C01M C01V 10.9(6)
C03F O00C C01M C014 -171.4(4)
C01R C014 C01M O00C -177.6(4)
C01N C014 C01M O00C 0.4(7)
C01R C014 C01M C01V 0.3(6)
C01N C014 C01M C01V 178.2(4)
C018 N00J C01N N00Q 10.0(6)
C018 N00J C01N C014 -169.1(4)
C012 N00Q C01N N00J -176.5(4)
Tb01 N00Q C01N N00J 24.0(5)
C012 N00Q C01N C014 2.7(4)
Tb01 N00Q C01N C014 -156.9(3)
C01R C014 C01N N00J 177.5(4)
C01M C014 C01N N00J -0.6(7)
C01R C014 C01N N00Q -1.6(5)
C01M C014 C01N N00Q -179.8(4)
C01C N00O C01O N2 -7.0(7)
C01C N00O C01O C01A 163.9(4)
C00X N2 C01O N00O 166.8(4)
Tb01 N2 C01O N00O -33.6(6)
C00X N2 C01O C01A -5.0(4)
Tb01 N2 C01O C01A 154.6(3)
C01S C01A C01O N00O 9.4(7)
C00Z C01A C01O N00O -166.1(4)
C01S C01A C01O N2 -178.2(4)
C00Z C01A C01O N2 6.4(5)
C01X O002 C01P C01K 78.7(5)
C02Q C01K C01P O002 -174.9(4)
C022 C01I C01Q C02B -5.9(7)
C01B C01I C01Q C02B 168.2(4)
C022 C01I C01Q C01C -178.7(4)
C01B C01I C01Q C01C -4.6(4)
N00O C01C C01Q C01I 176.4(4)
N00T C01C C01Q C01I 1.8(5)
N00O C01C C01Q C02B 4.7(7)
N00T C01C C01Q C02B -169.9(5)
C01M C014 C01R C020 0.8(6)
C01N C014 C01R C020 -177.6(4)
C01M C014 C01R C012 178.3(4)
C01N C014 C01R C012 -0.1(4)
N00H C012 C01R C020 2.6(7)
N00Q C012 C01R C020 178.8(4)
N00H C012 C01R C014 -174.5(4)
N00Q C012 C01R C014 1.7(4)
C02A O009 C01S C01A 50.9(6)
C02A O009 C01S C01H -130.7(4)
C00Z C01A C01S O009 -177.5(4)
C01O C01A C01S O009 7.6(8)
C00Z C01A C01S C01H 4.1(6)
C01O C01A C01S C01H -170.8(4)
C023 C01H C01S O009 -179.9(4)
C023 C01H C01S C01A -1.4(7)
C024 C016 C01T C026 -5.5(6)
C010 C016 C01T C026 169.6(4)
C024 C016 C01T C019 -179.5(4)
C010 C016 C01T C019 -4.5(4)
N00N C019 C01T C016 -179.4(4)
N00K C019 C01T C016 2.6(5)
N00N C019 C01T C026 7.6(7)
N00K C019 C01T C026 -170.4(4)
C02E C01F C01U C028 6.7(6)
C00Y C01F C01U C028 -178.0(4)
C02E C01F C01U C01G -169.2(4)
C00Y C01F C01U C01G 6.2(4)
N00L C01G C01U C028 -11.6(7)
N00P C01G C01U C028 177.8(4)
N00L C01G C01U C01F 163.5(4)
N00P C01G C01U C01F -7.1(5)
O00C C01M C01V C01Z 177.2(4)
C014 C01M C01V C01Z -0.4(6)
C010 N00M C01W N00I 1.4(6)
C010 N00M C01W C01E -171.9(4)
C017 N00I C01W N00M -167.9(4)
Tb01 N00I C01W N00M 43.8(5)
C017 N00I C01W C01E 6.1(4)
Tb01 N00I C01W C01E -142.1(3)
C013 C01E C01W N00M 170.1(4)
C021 C01E C01W N00M -6.9(7)
C013 C01E C01W N00I -4.3(4)
C021 C01E C01W N00I 178.7(4)
C01P O002 C01X C023 -1.3(6)
C01P O002 C01X C00Z 178.5(3)
C01A C00Z C01X O002 -177.5(4)
C00X C00Z C01X O002 -2.1(7)
C01A C00Z C01X C023 2.3(6)
C00X C00Z C01X C023 177.7(4)
C01L O004 C01Y C02O -121.1(4)
C01M C01V C01Z C020 -0.5(7)
C02W O008 C020 C01Z 0.0(6)
C02W O008 C020 C01R 179.3(4)
C01V C01Z C020 O008 -179.2(4)
C01V C01Z C020 C01R 1.5(6)
C014 C01R C020 O008 179.1(4)
C012 C01R C020 O008 2.4(7)
C014 C01R C020 C01Z -1.6(6)
C012 C01R C020 C01Z -178.3(4)
C03J O006 C021 C02G -29.2(7)
C03J O006 C021 C01E 153.4(4)
C013 C01E C021 O006 177.9(4)
C01W C01E C021 O006 -5.5(7)
C013 C01E C021 C02G 0.3(6)
C01W C01E C021 C02G 176.9(4)
C02D O005 C022 C036 -134.4(4)
C02D O005 C022 C01I 47.5(6)
C01Q C01I C022 O005 -176.5(4)
C01B C01I C022 O005 11.1(8)
C01Q C01I C022 C036 5.3(6)
C01B C01I C022 C036 -167.0(5)
O002 C01X C023 C01H -179.7(4)
C00Z C01X C023 C01H 0.5(6)
C01S C01H C023 C01X -0.9(7)
C03C O00A C024 C025 -120.0(5)
C03C O00A C024 C016 61.8(6)
C01T C016 C024 O00A -178.1(4)
C010 C016 C024 O00A 8.4(7)
C01T C016 C024 C025 3.7(6)
C010 C016 C024 C025 -169.7(4)
O00A C024 C025 C02P -179.0(4)
C016 C024 C025 C02P -0.7(7)
C02H O00B C026 C02P -5.6(7)
C02H O00B C026 C01T 173.7(4)
C016 C01T C026 O00B -175.3(4)
C019 C01T C026 O00B -3.1(7)
C016 C01T C026 C02P 4.0(6)
C019 C01T C026 C02P 176.2(4)
C00Y N00G C027 N00U -3.0(7)
C00Y N00G C027 C02L -174.0(4)
C018 N00U C027 N00G -165.5(4)
Tb01 N00U C027 N00G 46.2(5)
C018 N00U C027 C02L 6.6(5)
Tb01 N00U C027 C02L -141.8(3)
C02U O007 C028 C02C 115.6(5)
C02U O007 C028 C01U -66.3(6)
C01F C01U C028 O007 177.3(4)
C01G C01U C028 O007 -8.2(8)
C01F C01U C028 C02C -4.5(6)
C01G C01U C028 C02C 170.0(4)
N00J C018 C029 C02L -172.9(4)
N00U C018 C029 C02L 2.6(5)
N00J C018 C029 C032 5.0(8)
N00U C018 C029 C032 -179.5(6)
C01S O009 C02A C02I 117.4(4)
C038 O13 C02B C030 -17.6(7)
C038 O13 C02B C01Q 163.7(4)
C01I C01Q C02B O13 -179.1(4)
C01C C01Q C02B O13 -8.5(8)
C01I C01Q C02B C030 2.1(7)
C01C C01Q C02B C030 172.7(5)
O007 C028 C02C C02N 178.4(4)
C01U C028 C02C C02N 0.1(7)
C022 O005 C02D C031 126.2(4)
C041 O10 C02E C02N 22.0(8)
C041 O10 C02E C01F -159.0(6)
C01U C01F C02E O10 176.9(4)
C00Y C01F C02E O10 3.0(8)
C01U C01F C02E C02N -4.0(7)
C00Y C01F C02E C02N -178.0(5)
O004 C01L C02F C02K 179.4(4)
C00W C01L C02F C02K 0.3(7)
O006 C021 C02G C02V -177.1(4)
C01E C021 C02G C02V 0.4(7)
C026 O00B C02H C02Y -169.8(4)
O009 C02A C02I C03K -70.1(5)
C03B O14 C02J C02V 41.9(9)
C03B O14 C02J C013 -141.7(6)
C01E C013 C02J O14 -176.5(5)
C017 C013 C02J O14 5.0(8)
C01E C013 C02J C02V 0.1(7)
C017 C013 C02J C02V -178.4(4)
C01L C02F C02K C02M 2.3(7)
C032 C029 C02L C02Z -0.2(8)
C018 C029 C02L C02Z 177.9(4)
C032 C029 C02L C027 -176.7(5)
C018 C029 C02L C027 1.4(5)
N00G C027 C02L C029 167.4(4)
N00U C027 C02L C029 -5.0(5)
N00G C027 C02L C02Z -8.3(8)
N00U C027 C02L C02Z 179.2(5)
C02T O003 C02M C02K 110.0(5)
C02T O003 C02M C01J -71.5(5)
C02F C02K C02M O003 178.2(4)
C02F C02K C02M C01J -0.4(7)
C00W C01J C02M O003 177.5(4)
C01D C01J C02M O003 3.7(7)
C00W C01J C02M C02K -3.9(6)
C01D C01J C02M C02K -177.8(4)
O10 C02E C02N C02C 178.7(5)
C01F C02E C02N C02C -0.4(7)
C028 C02C C02N C02E 2.4(8)
O004 C01Y C02O C02X 70.3(5)
C024 C025 C02P C026 -0.7(7)
O00B C026 C02P C025 178.3(4)
C01T C026 C02P C025 -1.0(7)
C01P C01K C02Q C03I -179.2(5)
C02M O003 C02T C03Z -140.0(5)
C028 O007 C02U C02S 171.2(4)
C039 C02S C02U O007 61.5(6)
O14 C02J C02V C02G 176.9(5)
C013 C02J C02V C02G 0.5(7)
C021 C02G C02V C02J -0.8(8)
C020 O008 C02W C02R 174.5(4)
C037 C02R C02W O008 -68.3(6)
C01Y C02O C02X C035 -174.1(4)
O00B C02H C02Y C03G 66.2(6)
C03T O11 C02Z C03D 108.3(7)
C03T O11 C02Z C02L -77.0(7)
C029 C02L C02Z O11 -173.9(5)
C027 C02L C02Z O11 1.4(9)
C029 C02L C02Z C03D 0.9(8)
C027 C02L C02Z C03D 176.3(5)
O13 C02B C030 C036 -176.7(5)
C01Q C02B C030 C036 2.0(7)
O005 C02D C031 C03Q -70.8(5)
C02L C029 C032 O12 -178.1(6)
C018 C029 C032 O12 4.3(10)
C02L C029 C032 C03X -1.4(9)
C018 C029 C032 C03X -179.0(6)
C03X C032 O12 C043 37.2(13)
C029 C032 O12 C043 -146.3(8)
O005 C022 C036 C030 -179.6(5)
C01I C022 C036 C030 -1.3(7)
C02B C030 C036 C022 -2.4(8)
C02W C02R C037 C03U 179.3(5)
C02B O13 C038 C033 174.6(4)
C03N C033 C038 O13 170.8(5)
C02U C02S C039 C048 -176.1(5)
C02J O14 C03B C03A -134.0(6)
C03L C03A C03B O14 -176.2(6)
C024 O00A C03C C03P 116.0(5)
O11 C02Z C03D C03X 175.0(6)
C02L C02Z C03D C03X 0.0(10)
C01M O00C C03F C03O 73.6(6)
C02H C02Y C03G C045 -178.9(5)
C021 O006 C03J C03M -63.3(7)
C02A C02I C03K C03H -178.2(5)
C03B C03A C03L C042 175.6(6)
O006 C03J C03M C03W -49.4(7)
C038 C033 C03N C046 174.3(6)
O00C C03F C03O C03V -178.3(6)
O00A C03C C03P C03R -56.9(8)
C02D C031 C03Q C04C -173.4(5)
C03C C03P C03R C04B -173.1(8)
C02Z O11 C03T C03E -155.6(5)
C049 C03E C03T O11 60.2(8)
C03F C03O C03V C04A -82.6(11)
C03J C03M C03W C04G 178.7(5)
C02Z C03D C03X C032 -1.8(12)
O12 C032 C03X C03D 178.9(8)
C029 C032 C03X C03D 2.4(11)
O003 C02T C03Z C044 55.9(9)
C02E O10 C041 C047 162.2(7)
C032 O12 C043 C03Y -136.3(9)
C04H C03Y C043 O12 98.5(12)
C02T C03Z C044 C03S -178.7(7)
O10 C041 C047 C04D -60.4(14)
C03T C03E C049 C04E 171.8(7)
C041 C047 C04D C040 164.9(9)
C043 C03Y C04H C04F -166.5(10)
